data_4031839
loop_
_publ_author_name
'Ikemoto, Koki'
'Yoshii, Asami'
'Izumi, Tomoo'
'Taka, Hideo'
'Kita, Hiroshi'
'Xue, Jing Yang'
'Kobayashi, Ryo'
'Sato, Sota'
'Isobe, Hiroyuki'

_publ_section_title
;
 Modular Synthesis of Aromatic Hydrocarbon Macrocycles for Simplified,
 Single-Layer Organic Light-Emitting Devices.
;
_journal_issue 2
_journal_name_full 'The Journal of organic chemistry'
_journal_page_first 662
_journal_page_last 666
_journal_paper_doi 10.1021/acs.joc.5b02620
_journal_volume 81
_journal_year 2016
_chemical_formula_moiety 'C65 H50'
_chemical_formula_sum 'C65 H50'
_chemical_formula_weight 831.11
_space_group_crystal_system monoclinic
_space_group_IT_number 14
_space_group_name_Hall '-P 2yn'
_space_group_name_H-M_alt 'P 1 21/n 1'
_symmetry_space_group_name_Hall '-P 2yn'
_symmetry_space_group_name_H-M 'P 1 21/n 1'
_atom_sites_solution_hydrogens geom
_atom_sites_solution_primary direct
_atom_sites_solution_secondary difmap
_cell_angle_alpha 90.0000
_cell_angle_beta 115.848(9)
_cell_angle_gamma 90.0000
_cell_formula_units_Z 4
_cell_length_a 16.328(5)
_cell_length_b 17.144(4)
_cell_length_c 18.080(6)
_cell_measurement_reflns_used 3511
_cell_measurement_temperature 93
_cell_measurement_theta_max 68.50
_cell_measurement_theta_min 25.30
_cell_volume 4555(2)
_computing_cell_refinement 'CrystalClear-SM Expert 2.1 b29'
_computing_data_collection 'CrystalClear-SM Expert 2.1 b29 (Rigaku, 2013)'
_computing_data_reduction 'CrystalClear-SM Expert 2.1 b29'
_computing_molecular_graphics 'CrystalStructure 4.1'
_computing_publication_material 'CrystalStructure 4.1 (Rigaku, 2014)'
_computing_structure_refinement 'SHELXL2013 (Sheldrick, 2008)'
_computing_structure_solution 'SIR2011 (Burla, et al., 2012)'
_diffrn_ambient_temperature 93
_diffrn_detector_area_resol_mean 5.814
_diffrn_measured_fraction_theta_full 1.000
_diffrn_measured_fraction_theta_max 0.996
_diffrn_measurement_device_type 'Rigaku XtaLAB P200'
_diffrn_measurement_method \w
_diffrn_radiation_type 'Cu K\a'
_diffrn_radiation_wavelength 1.54187
_diffrn_reflns_av_R_equivalents 0.0411
_diffrn_reflns_laue_measured_fraction_full 1.000
_diffrn_reflns_laue_measured_fraction_max 0.996
_diffrn_reflns_limit_h_max 19
_diffrn_reflns_limit_h_min -19
_diffrn_reflns_limit_k_max 20
_diffrn_reflns_limit_k_min -20
_diffrn_reflns_limit_l_max 21
_diffrn_reflns_limit_l_min -21
_diffrn_reflns_number 58797
_diffrn_reflns_point_group_measured_fraction_full 1.000
_diffrn_reflns_point_group_measured_fraction_max 0.996
_diffrn_reflns_theta_full 67.687
_diffrn_reflns_theta_max 68.567
_diffrn_reflns_theta_min 3.745
_diffrn_standards_number 0
_exptl_absorpt_coefficient_mu 0.516
_exptl_absorpt_correction_T_max 0.990
_exptl_absorpt_correction_T_min 0.567
_exptl_absorpt_correction_type multi-scan
_exptl_absorpt_process_details 'REQAB (Rigaku, 1998)'
_exptl_crystal_colour colorless
_exptl_crystal_density_diffrn 1.212
_exptl_crystal_density_method 'not measured'
_exptl_crystal_description platelet
_exptl_crystal_F_000 1760.00
_exptl_crystal_size_max 0.150
_exptl_crystal_size_mid 0.070
_exptl_crystal_size_min 0.020
_refine_diff_density_max 0.43
_refine_diff_density_min -0.26
_refine_ls_extinction_method none
_refine_ls_goodness_of_fit_ref 1.027
_refine_ls_hydrogen_treatment constr
_refine_ls_number_parameters 751
_refine_ls_number_reflns 8362
_refine_ls_number_restraints 537
_refine_ls_R_factor_all 0.0612
_refine_ls_R_factor_gt 0.0457
_refine_ls_shift/su_max 0.000
_refine_ls_structure_factor_coef Fsqd
_refine_ls_weighting_details 'w = 1/[\s^2^(Fo^2^)+(0.0761P)^2^+1.3567P] where P=(Fo^2^+2Fc^2^)/3'
_refine_ls_weighting_scheme calc
_refine_ls_wR_factor_gt 0.1216
_refine_ls_wR_factor_ref 0.1328
_reflns_number_gt 6566
_reflns_number_total 8362
_reflns_threshold_expression F^2^>2.0\s(F^2^)
_cod_data_source_file jo5b02620_si_002.cif
_cod_data_source_block o-Tol-5CMP
_cod_database_code 4031839
_shelxl_res_file
;



    shelxl.res created by SHELXL-2014/7



TITL o-Tol-5CMP

CELL  1.54187 16.32800 17.14400 18.08000 90.000 115.848 90.000

ZERR  4 0.00500 0.00400 0.00600 0.000 0.009 0.000

LATT 1

SYMM .50-X, .50+Y, .50-Z

SFAC C H

UNIT 260 200

SIZE 0.15 0.07 0.02

TEMP -180.0

L.S. 50

FMAP 2

PLAN -25

ACTA

HTAB

WPDB -1

 

SIMU 0.008 0.016 C66 > C86

SUMP 1.000000 0.000001 1.0 3 1.0 4 1.0 5

DFIX 1.50 0.004 C81 C86 C28 C80

 

LIST 4

WGHT    0.076100    1.356700

FVAR       0.95957   0.47653   0.60018   0.22717   0.17263

C1    1    0.548947    0.666110    0.359845    11.00000    0.03808    0.03046 =

         0.02567    0.00085    0.01342    0.00196

AFIX  43

H1    2    0.553780    0.670473    0.309515    11.00000   -1.20000

AFIX   0

C2    1    0.610894    0.618013    0.420446    11.00000    0.03032    0.02628 =

         0.02481   -0.00186    0.00626   -0.00451

C3    1    0.605054    0.615607    0.495196    11.00000    0.03476    0.03165 =

         0.02400    0.00082    0.00645   -0.00301

AFIX  43

H3    2    0.645665    0.583326    0.538289    11.00000   -1.20000

AFIX   0

C4    1    0.540679    0.659766    0.507402    11.00000    0.03665    0.03442 =

         0.02422   -0.00404    0.00931   -0.00946

C5    1    0.477808    0.705961    0.443884    11.00000    0.03516    0.03132 =

         0.02994   -0.00485    0.01448   -0.00396

AFIX  43

H5    2    0.433652    0.735546    0.452691    11.00000   -1.20000

AFIX   0

C6    1    0.480405    0.708262    0.367872    11.00000    0.03510    0.02726 =

         0.02670   -0.00132    0.01154   -0.00189

C7    1    0.399804    0.713662    0.217160    11.00000    0.03082    0.02841 =

         0.03070   -0.00032    0.01337    0.00362

AFIX  43

H7    2    0.411862    0.659394    0.217809    11.00000   -1.20000

AFIX   0

C8    1    0.417272    0.750469    0.291534    11.00000    0.03173    0.03330 =

         0.02861   -0.00003    0.01443    0.00136

C9    1    0.385790    0.827008    0.287841    11.00000    0.03367    0.03421 =

         0.02733   -0.00374    0.01365    0.00248

AFIX  43

H9    2    0.392625    0.852636    0.336787    11.00000   -1.20000

AFIX   0

C10   1    0.344198    0.866056    0.212218    11.00000    0.02933    0.03086 =

         0.03059   -0.00308    0.00996    0.00383

C11   1    0.336668    0.829532    0.140387    11.00000    0.02877    0.03161 =

         0.02709    0.00041    0.00751    0.00502

AFIX  43

H11   2    0.311613    0.857318    0.089877    11.00000   -1.20000

AFIX   0

C12   1    0.365565    0.752731    0.142138    11.00000    0.02489    0.03075 =

         0.02566   -0.00253    0.00683    0.00159

C13   1    0.452541    0.669869    0.092304    11.00000    0.02650    0.02766 =

         0.02231   -0.00199    0.00619   -0.00153

AFIX  43

H13   2    0.495662    0.667425    0.148363    11.00000   -1.20000

AFIX   0

C14   1    0.374402    0.714124    0.072305    11.00000    0.02836    0.02488 =

         0.02572   -0.00161    0.00834    0.00034

C15   1    0.314042    0.720635   -0.010447    11.00000    0.02696    0.02830 =

         0.02807    0.00054    0.00757    0.00357

AFIX  43

H15   2    0.260783    0.751582   -0.026307    11.00000   -1.20000

AFIX   0

C16   1    0.331073    0.681999   -0.070556    11.00000    0.02886    0.02648 =

         0.02478   -0.00015    0.00758   -0.00112

C17   1    0.408830    0.635535   -0.047832    11.00000    0.03006    0.02512 =

         0.02451   -0.00309    0.01080   -0.00240

AFIX  43

H17   2    0.419226    0.608402   -0.088767    11.00000   -1.20000

AFIX   0

C18   1    0.471329    0.628831    0.034845    11.00000    0.02458    0.02346 =

         0.02731   -0.00198    0.00872   -0.00318

C19   1    0.590451    0.556853    0.149512    11.00000    0.02934    0.02815 =

         0.03058   -0.00138    0.01317    0.00225

AFIX  43

H19   2    0.548493    0.553158    0.172813    11.00000   -1.20000

AFIX   0

C20   1    0.559139    0.584883    0.069124    11.00000    0.02541    0.02217 =

         0.02992   -0.00565    0.00926   -0.00259

C21   1    0.618230    0.579689    0.032439    11.00000    0.03177    0.02683 =

         0.03086   -0.00058    0.01297    0.00127

AFIX  43

H21   2    0.597998    0.595416   -0.023152    11.00000   -1.20000

AFIX   0

C22   1    0.707036    0.551635    0.076227    11.00000    0.03201    0.02862 =

         0.04162    0.00218    0.01824    0.00225

C23   1    0.737994    0.530396    0.158749    11.00000    0.02605    0.02649 =

         0.03818   -0.00177    0.01041    0.00183

AFIX  43

H23   2    0.798999    0.513278    0.189017    11.00000   -1.20000

AFIX   0

C24   1    0.680139    0.534119    0.196989    11.00000    0.03074    0.02455 =

         0.03071   -0.00226    0.00905    0.00261

C25   1    0.671693    0.577482    0.321835    11.00000    0.03351    0.03244 =

         0.03048    0.00353    0.00909    0.00628

AFIX  43

H25   2    0.645541    0.623758    0.291950    11.00000   -1.20000

AFIX   0

C26   1    0.707267    0.523212    0.286573    11.00000    0.02782    0.03261 =

         0.03175   -0.00204    0.00749    0.00258

C27   1    0.758128    0.461892    0.335209    11.00000    0.03883    0.03920 =

         0.03190   -0.00392    0.00523    0.01250

AFIX  43

H27   2    0.786557    0.425746    0.313964    11.00000   -1.20000

AFIX   0

C28   1    0.767477    0.453384    0.415707    11.00000    0.05180    0.04151 =

         0.02856   -0.00144    0.00191    0.01631

C29   1    0.722456    0.504678    0.445693    11.00000    0.04551    0.03602 =

         0.02304   -0.00018    0.00401    0.00554

AFIX  43

H29   2    0.726003    0.496550    0.498985    11.00000   -1.20000

AFIX   0

C30   1    0.672258    0.567783    0.398588    11.00000    0.03030    0.02735 =

         0.02504   -0.00189    0.00384   -0.00089

C31   1    0.537946    0.655811    0.589283    11.00000    0.03886    0.04504 =

         0.02808   -0.00085    0.01229   -0.00460

C32   1    0.576012    0.715647    0.647187    11.00000    0.05362    0.04464 =

         0.03293   -0.00447    0.01823   -0.00547

C33   1    0.571581    0.708628    0.722325    11.00000    0.08218    0.05854 =

         0.03290   -0.01169    0.02519   -0.01323

AFIX  43

H33   2    0.596405    0.748878    0.762052    11.00000   -1.20000

AFIX   0

C34   1    0.532200    0.644936    0.740324    11.00000    0.08037    0.07879 =

         0.03566   -0.00385    0.03126   -0.01591

AFIX  43

H34   2    0.528448    0.642578    0.791255    11.00000   -1.20000

AFIX   0

C35   1    0.498010    0.584266    0.684608    11.00000    0.06619    0.07423 =

         0.04019    0.00105    0.02282   -0.02684

AFIX  43

H35   2    0.472911    0.539323    0.697717    11.00000   -1.20000

AFIX   0

C36   1    0.501048    0.590262    0.609225    11.00000    0.05711    0.05720 =

         0.03353   -0.00575    0.01668   -0.01961

AFIX  43

H36   2    0.477579    0.548985    0.570571    11.00000   -1.20000

AFIX   0

C37   1    0.624397    0.783089    0.630496    11.00000    0.08556    0.04904 =

         0.04296   -0.01359    0.02679   -0.02285

AFIX 137

H37A  2    0.635137    0.823947    0.671615    11.00000   -1.50000

H37B  2    0.586820    0.804004    0.575552    11.00000   -1.50000

H37C  2    0.682777    0.765282    0.633442    11.00000   -1.50000

AFIX   0

C38   1    0.311507    0.948573    0.205840    11.00000    0.04146    0.03314 =

         0.02310   -0.00486    0.00541    0.00724

C39   1    0.356493    1.009455    0.186373    11.00000    0.05426    0.03459 =

         0.02936    0.00025    0.00715    0.00574

C40   1    0.318723    1.083986    0.175324    11.00000    0.07414    0.03519 =

         0.03506    0.00015    0.00955    0.00777

AFIX  43

H40   2    0.348681    1.125956    0.162949    11.00000   -1.20000

AFIX   0

C41   1    0.239524    1.098289    0.181847    11.00000    0.07351    0.03791 =

         0.04305   -0.00756    0.00595    0.02028

AFIX  43

H41   2    0.214842    1.149494    0.173100    11.00000   -1.20000

AFIX   0

C42   1    0.196056    1.039201    0.200862    11.00000    0.05514    0.05516 =

         0.05786   -0.01860    0.01495    0.01858

AFIX  43

H42   2    0.141126    1.049156    0.205284    11.00000   -1.20000

AFIX   0

C43   1    0.232592    0.964040    0.213800    11.00000    0.04840    0.04356 =

         0.04324   -0.01139    0.01544    0.00930

AFIX  43

H43   2    0.202985    0.923156    0.228199    11.00000   -1.20000

AFIX   0

C44   1    0.442169    0.996696    0.176446    11.00000    0.06322    0.04623 =

         0.06772    0.01133    0.02852    0.00007

AFIX 137

H44A  2    0.467826    1.047227    0.172148    11.00000   -1.50000

H44B  2    0.428224    0.966253    0.126500    11.00000   -1.50000

H44C  2    0.486359    0.968283    0.224214    11.00000   -1.50000

AFIX   0

C45   1    0.266007    0.693863   -0.158647    11.00000    0.03755    0.02743 =

         0.02507   -0.00122    0.00819    0.00641

C46   1    0.173286    0.676356   -0.187612    11.00000    0.03635    0.03214 =

         0.03142   -0.00406    0.00747    0.00906

C47   1    0.115721    0.694325   -0.269804    11.00000    0.03935    0.04719 =

         0.03629   -0.00601    0.00158    0.01670

AFIX  43

H47   2    0.052685    0.682666   -0.290889    11.00000   -1.20000

AFIX   0

C48   1    0.148420    0.728610   -0.320970    11.00000    0.06458    0.04499 =

         0.02755    0.00295    0.00851    0.02540

AFIX  43

H48   2    0.107638    0.740772   -0.376134    11.00000   -1.20000

AFIX   0

C49   1    0.238989    0.745077   -0.292644    11.00000    0.07190    0.04026 =

         0.03110    0.00419    0.01994    0.00768

AFIX  43

H49   2    0.261376    0.768373   -0.327896    11.00000   -1.20000

AFIX   0

C50   1    0.297832    0.727417   -0.211914    11.00000    0.05074    0.04073 =

         0.03153   -0.00042    0.01448    0.00102

AFIX  43

H50   2    0.360902    0.738262   -0.192334    11.00000   -1.20000

AFIX   0

C51   1    0.135172    0.639339   -0.134580    11.00000    0.03426    0.04443 =

         0.04422   -0.00350    0.00893    0.00244

AFIX 137

H51A  2    0.179103    0.601735   -0.097490    11.00000   -1.50000

H51B  2    0.078361    0.612350   -0.169241    11.00000   -1.50000

H51C  2    0.123037    0.679639   -0.102202    11.00000   -1.50000

PART 1

AFIX   0

C52   1    0.781390    0.561968    0.049518    21.00000    0.02721    0.02624 =

         0.03761    0.00287    0.01178    0.00390

C53   1    0.770117    0.531744   -0.026413    21.00000    0.03244    0.03635 =

         0.03320    0.01102    0.01421    0.00503

C54   1    0.841964    0.540481   -0.048757    21.00000    0.04048    0.05239 =

         0.04325    0.01307    0.02465    0.00818

AFIX  43

H54   2    0.835486    0.520591   -0.100068    21.00000   -1.20000

AFIX   0

C55   1    0.921580    0.577349    0.002377    21.00000    0.03182    0.06086 =

         0.05631    0.01263    0.02423    0.00278

AFIX  43

H55   2    0.969090    0.582528   -0.014214    21.00000   -1.20000

AFIX   0

C56   1    0.933287    0.606702    0.076915    21.00000    0.03007    0.06561 =

         0.06082   -0.00014    0.01713   -0.00910

AFIX  43

H56   2    0.988288    0.632062    0.112149    21.00000   -1.20000

AFIX   0

C57   1    0.863734    0.598525    0.099220    21.00000    0.03307    0.05106 =

         0.04502   -0.00747    0.01665   -0.00363

AFIX  43

H57   2    0.871764    0.618632    0.150909    21.00000   -1.20000

AFIX   0

C58   1    0.686532    0.488095   -0.082110    21.00000    0.03998    0.04625 =

         0.04231   -0.00938    0.02082   -0.01111

AFIX 137

H58A  2    0.640740    0.524972   -0.118311    21.00000   -1.50000

H58B  2    0.662107    0.459626   -0.049122    21.00000   -1.50000

H58C  2    0.701996    0.451096   -0.115381    21.00000   -1.50000

PART 2

AFIX   0

C59   1    0.759091    0.535808    0.024834   -21.00000    0.03193    0.02708 =

         0.03529    0.00353    0.01420    0.00330

C60   1    0.845769    0.568297    0.049670   -21.00000    0.03144    0.03790 =

         0.04584    0.00005    0.01746    0.00279

C61   1    0.891425    0.551125    0.001798   -21.00000    0.02902    0.05462 =

         0.05795    0.00973    0.02138   -0.00058

AFIX  43

H61   2    0.950254    0.572691    0.017433   -21.00000   -1.20000

AFIX   0

C62   1    0.855039    0.504333   -0.067070   -21.00000    0.04831    0.05098 =

         0.04429    0.00870    0.03006    0.01295

AFIX  43

H62   2    0.888165    0.494352   -0.098145   -21.00000   -1.20000

AFIX   0

C63   1    0.770456    0.472415   -0.090100   -21.00000    0.05276    0.04783 =

         0.03672   -0.00063    0.02338    0.00404

AFIX  43

H63   2    0.744960    0.438831   -0.136434   -21.00000   -1.20000

AFIX   0

C64   1    0.722572    0.489718   -0.044989   -21.00000    0.03272    0.03593 =

         0.04181   -0.00543    0.01877   -0.00797

AFIX  43

H64   2    0.662903    0.469346   -0.062496   -21.00000   -1.20000

AFIX   0

C65   1    0.889456    0.620488    0.123839   -21.00000    0.03934    0.06104 =

         0.05730   -0.01430    0.01873   -0.01148

AFIX 137

H65A  2    0.842027    0.646615    0.134118   -21.00000   -1.50000

H65B  2    0.927092    0.659692    0.113749   -21.00000   -1.50000

H65C  2    0.927643    0.589078    0.171855   -21.00000   -1.50000

PART 1

AFIX  66

C66   1    0.832884    0.390841    0.468368    31.00000    0.04757    0.05428 =

         0.02859   -0.00188    0.00815    0.02660

C67   1    0.798310    0.328077    0.494491    31.00000    0.05504    0.04430 =

         0.02986    0.00656    0.01349    0.02823

C68   1    0.856615    0.270417    0.543441    31.00000    0.05743    0.04905 =

         0.03445    0.00833    0.01294    0.02769

AFIX  43

H68   2    0.832984    0.227521    0.561295    31.00000   -1.20000

AFIX  65

C69   1    0.949494    0.275521    0.566270    31.00000    0.05844    0.05768 =

         0.03397    0.00551    0.00944    0.03132

AFIX  43

H69   2    0.989342    0.236112    0.599725    31.00000   -1.20000

AFIX  65

C70   1    0.984070    0.338284    0.540147    31.00000    0.04869    0.06491 =

         0.04307   -0.00371    0.00756    0.01984

AFIX  43

H70   2    1.047548    0.341772    0.555749    31.00000   -1.20000

AFIX  65

C71   1    0.925766    0.395945    0.491197    31.00000    0.05139    0.06320 =

         0.03561    0.00362    0.01478    0.01594

AFIX  43

H71   2    0.949397    0.438841    0.473344    31.00000   -1.20000

AFIX   0

C72   1    0.698462    0.317727    0.470660    31.00000    0.06072    0.03994 =

         0.04845    0.00899    0.02673    0.01095

AFIX 137

H72A  2    0.679791    0.353790    0.502532    31.00000   -1.50000

H72B  2    0.686982    0.263962    0.482009    31.00000   -1.50000

H72C  2    0.663559    0.328688    0.411914    31.00000   -1.50000

PART 2

AFIX  66

C73   1    0.812030    0.383744    0.469389    41.00000    0.05413    0.05400 =

         0.03232    0.00287    0.00936    0.02758

C74   1    0.905683    0.374264    0.500251    41.00000    0.05626    0.06060 =

         0.03866    0.00492    0.00475    0.02738

C75   1    0.947553    0.309429    0.547928    41.00000    0.06141    0.05344 =

         0.03539    0.00516    0.00365    0.03090

AFIX  43

H75   2    1.011560    0.302951    0.569021    41.00000   -1.20000

AFIX  65

C76   1    0.895771    0.254074    0.564744    41.00000    0.05573    0.05521 =

         0.03610    0.00101    0.00729    0.03631

AFIX  43

H76   2    0.924388    0.209762    0.597329    41.00000   -1.20000

AFIX  65

C77   1    0.802118    0.263552    0.533883    41.00000    0.05729    0.05203 =

         0.03837    0.00600    0.00259    0.03755

AFIX  43

H77   2    0.766728    0.225719    0.545376    41.00000   -1.20000

AFIX  65

C78   1    0.760247    0.328387    0.486205    41.00000    0.04918    0.04150 =

         0.03069    0.00714    0.00995    0.02733

AFIX  43

H78   2    0.696239    0.334865    0.465113    41.00000   -1.20000

AFIX   0

C79   1    0.956772    0.434872    0.473784    41.00000    0.04249    0.05100 =

         0.04940    0.01102    0.00647    0.00825

AFIX 137

H79B  2    0.939272    0.487423    0.482788    41.00000   -1.50000

H79C  2    0.941214    0.427931    0.415363    41.00000   -1.50000

H79D  2    1.022472    0.427986    0.506290    41.00000   -1.50000

PART 3

AFIX  66

C80   1    0.782992    0.376164    0.462891    51.00000    0.05319    0.05318 =

         0.03215    0.00595    0.00896    0.02692

C81   1    0.874774    0.356549    0.498602    51.00000    0.05309    0.05469 =

         0.03478    0.00498    0.00556    0.02502

C82   1    0.904072    0.288852    0.545107    51.00000    0.05264    0.05271 =

         0.03288    0.00628    0.00955    0.03267

AFIX  43

H82   2    0.966801    0.275446    0.569514    51.00000   -1.20000

AFIX  65

C83   1    0.841589    0.240769    0.555900    51.00000    0.05976    0.05277 =

         0.03739    0.00318    0.00442    0.03950

AFIX  43

H83   2    0.861613    0.194500    0.587684    51.00000   -1.20000

AFIX  65

C84   1    0.749807    0.260383    0.520189    51.00000    0.05673    0.04748 =

         0.03471    0.00559    0.01190    0.02531

AFIX  43

H84   2    0.707103    0.227520    0.527566    51.00000   -1.20000

AFIX  65

C85   1    0.720508    0.328080    0.473684    51.00000    0.05818    0.04534 =

         0.03545    0.00723    0.01400    0.02374

AFIX  43

H85   2    0.657779    0.341486    0.449277    51.00000   -1.20000

AFIX   0

C86   1    0.942399    0.401080    0.479416    51.00000    0.05861    0.06909 =

         0.04032    0.00013    0.00592    0.02275

AFIX 137

H86A  2    1.004254    0.386058    0.518187    51.00000   -1.50000

H86B  2    0.934094    0.457145    0.484281    51.00000   -1.50000

H86C  2    0.932970    0.389089    0.423263    51.00000   -1.50000

PART 0

 

AFIX   0

HKLF 4 1 1 0 0 0 1 0 0 0 1

 

REM  o-Tol-5CMP

REM R1 =  0.0457 for    6566 Fo > 4sig(Fo)  and  0.0612 for all    8362 data

REM    751 parameters refined using    537 restraints

 

END  

     

WGHT      0.0761      1.3587 



REM No hydrogen bonds found for HTAB generation



REM Highest difference peak  0.431,  deepest hole -0.261,  1-sigma level  0.041

Q1    1   0.3653  0.7776 -0.1927  11.00000  0.05    0.30

Q2    1   0.4603  0.6319  0.5956  11.00000  0.05    0.28

Q3    1   0.4534  0.6283  0.6745  11.00000  0.05    0.26

Q4    1   0.4990  0.7048  0.7168  11.00000  0.05    0.26

Q5    1   0.7154  0.4555  0.4172  11.00000  0.05    0.23

Q6    1   0.5170  0.6076  0.0498  11.00000  0.05    0.22

Q7    1   0.8707  0.4252  0.4628  11.00000  0.05    0.22

Q8    1   0.3002  0.6873 -0.1123  11.00000  0.05    0.22

Q9    1   0.6376  0.5867  0.4107  11.00000  0.05    0.21

Q10   1   0.6610  0.5325  0.2973  11.00000  0.05    0.21

Q11   1   0.4403  0.7268  0.3285  11.00000  0.05    0.20

Q12   1   0.5241  0.6969  0.4924  11.00000  0.05    0.20

Q13   1   0.6620  0.6641  0.8310  11.00000  0.05    0.19

Q14   1   0.5346  0.7190  0.3785  11.00000  0.05    0.19

Q15   1   0.7486  0.5054  0.3117  11.00000  0.05    0.19

Q16   1   0.4748  0.6403  0.7799  11.00000  0.05    0.19

Q17   1   0.5121  0.7026  0.5986  11.00000  0.05    0.18

Q18   1   0.3518  0.6411 -0.0596  11.00000  0.05    0.18

Q19   1   0.3228  0.8389  0.2421  11.00000  0.05    0.18

Q20   1   0.3617  0.7332  0.1056  11.00000  0.05    0.18

Q21   1   0.6367  0.5183  0.1704  11.00000  0.05    0.17

Q22   1   0.3837  0.6765 -0.0632  11.00000  0.05    0.17

Q23   1   0.4717  0.6717  0.0569  11.00000  0.05    0.17

Q24   1   0.6303  0.7914  0.5791  11.00000  0.05    0.17

Q25   1   0.2647  0.9467  0.1917  11.00000  0.05    0.17

;

loop_
_symmetry_equiv_pos_site_id
_space_group_symop_operation_xyz
1 +X,+Y,+Z
2 1/2-X,1/2+Y,1/2-Z
3 -X,-Y,-Z
4 1/2+X,1/2-Y,1/2+Z

loop_
_atom_site_label
_atom_site_type_symbol
_atom_site_fract_x
_atom_site_fract_y
_atom_site_fract_z
_atom_site_U_iso_or_equiv
_atom_site_adp_type
_atom_site_occupancy
_atom_site_site_symmetry_multiplicity
_atom_site_calc_flag
_atom_site_refinement_flags
C1 C 0.54895(11) 0.66611(9) 0.35985(10) 0.0316(3) Uani 1 4 d .
H1 H 0.55378 0.67047 0.30951 0.0379 Uiso 1 4 calc R
C2 C 0.61089(10) 0.61801(9) 0.42045(9) 0.0292(3) Uani 1 4 d .
C3 C 0.60505(11) 0.61561(9) 0.49520(10) 0.0324(3) Uani 1 4 d .
H3 H 0.64566 0.58333 0.53829 0.0389 Uiso 1 4 calc R
C4 C 0.54068(11) 0.65977(10) 0.50740(10) 0.0332(3) Uani 1 4 d .
C5 C 0.47781(11) 0.70596(9) 0.44388(10) 0.0320(3) Uani 1 4 d .
H5 H 0.43365 0.73555 0.45269 0.0384 Uiso 1 4 calc R
C6 C 0.48040(11) 0.70826(9) 0.36787(9) 0.0304(3) Uani 1 4 d .
C7 C 0.39980(10) 0.71366(9) 0.21716(9) 0.0300(3) Uani 1 4 d .
H7 H 0.41186 0.65939 0.21781 0.0360 Uiso 1 4 calc R
C8 C 0.41727(11) 0.75047(9) 0.29153(10) 0.0308(3) Uani 1 4 d .
C9 C 0.38579(11) 0.82701(9) 0.28784(10) 0.0316(3) Uani 1 4 d .
H9 H 0.39263 0.85264 0.33679 0.0379 Uiso 1 4 calc R
C10 C 0.34420(10) 0.86606(9) 0.21222(10) 0.0314(3) Uani 1 4 d .
C11 C 0.33667(10) 0.82953(9) 0.14039(10) 0.0308(3) Uani 1 4 d .
H11 H 0.31161 0.85732 0.08988 0.0370 Uiso 1 4 calc R
C12 C 0.36556(10) 0.75273(9) 0.14214(9) 0.0286(3) Uani 1 4 d .
C13 C 0.45254(10) 0.66987(9) 0.09230(9) 0.0271(3) Uani 1 4 d .
H13 H 0.49566 0.66742 0.14836 0.0325 Uiso 1 4 calc R
C14 C 0.37440(10) 0.71412(9) 0.07230(9) 0.0276(3) Uani 1 4 d .
C15 C 0.31404(10) 0.72063(9) -0.01045(9) 0.0294(3) Uani 1 4 d .
H15 H 0.26078 0.75158 -0.02631 0.0352 Uiso 1 4 calc R
C16 C 0.33107(10) 0.68200(9) -0.07056(9) 0.0282(3) Uani 1 4 d .
C17 C 0.40883(10) 0.63553(8) -0.04783(9) 0.0270(3) Uani 1 4 d .
H17 H 0.41923 0.6084 -0.08877 0.0323 Uiso 1 4 calc R
C18 C 0.47133(10) 0.62883(8) 0.03485(9) 0.0260(3) Uani 1 4 d .
C19 C 0.59045(10) 0.55685(9) 0.14951(10) 0.0293(3) Uani 1 4 d .
H19 H 0.54849 0.55316 0.17281 0.0352 Uiso 1 4 calc R
C20 C 0.55914(10) 0.58488(8) 0.06912(9) 0.0268(3) Uani 1 4 d .
C21 C 0.61823(10) 0.57969(9) 0.03244(10) 0.0301(3) Uani 1 4 d .
H21 H 0.598 0.59542 -0.02315 0.0361 Uiso 1 4 calc R
C22 C 0.70704(11) 0.55163(9) 0.07623(11) 0.0333(3) Uani 1 4 d .
C23 C 0.73799(10) 0.53040(9) 0.15875(10) 0.0315(3) Uani 1 4 d .
H23 H 0.799 0.51328 0.18902 0.0378 Uiso 1 4 calc R
C24 C 0.68014(10) 0.53412(9) 0.19699(10) 0.0302(3) Uani 1 4 d .
C25 C 0.67169(11) 0.57748(10) 0.32183(10) 0.0339(4) Uani 1 4 d .
H25 H 0.64554 0.62376 0.29195 0.0407 Uiso 1 4 calc R
C26 C 0.70727(10) 0.52321(9) 0.28657(10) 0.0327(3) Uani 1 4 d .
C27 C 0.75813(12) 0.46189(10) 0.33521(10) 0.0403(4) Uani 1 4 d .
H27 H 0.78656 0.42575 0.31396 0.0484 Uiso 1 4 calc R
C28 C 0.76748(13) 0.45338(11) 0.41571(11) 0.0462(5) Uani 1 4 d .
C29 C 0.72246(12) 0.50468(10) 0.44569(10) 0.0388(4) Uani 1 4 d .
H29 H 0.726 0.49655 0.49899 0.0465 Uiso 1 4 calc R
C30 C 0.67226(10) 0.56778(9) 0.39859(9) 0.0305(3) Uani 1 4 d .
C31 C 0.53795(12) 0.65581(11) 0.58928(10) 0.0382(4) Uani 1 4 d .
C32 C 0.57601(13) 0.71565(11) 0.64719(11) 0.0440(4) Uani 1 4 d .
C33 C 0.57158(17) 0.70863(13) 0.72232(12) 0.0578(6) Uani 1 4 d .
H33 H 0.5964 0.74888 0.76205 0.0694 Uiso 1 4 calc R
C34 C 0.53220(17) 0.64494(15) 0.74032(13) 0.0628(6) Uani 1 4 d .
H34 H 0.52845 0.64258 0.79126 0.0754 Uiso 1 4 calc R
C35 C 0.49801(16) 0.58427(15) 0.68461(13) 0.0603(6) Uani 1 4 d .
H35 H 0.47291 0.53932 0.69772 0.0724 Uiso 1 4 calc R
C36 C 0.50105(14) 0.59026(13) 0.60923(12) 0.0504(5) Uani 1 4 d .
H36 H 0.47758 0.54898 0.57057 0.0605 Uiso 1 4 calc R
C37 C 0.62440(18) 0.78309(13) 0.63050(13) 0.0596(6) Uani 1 4 d .
H37A H 0.63514 0.82395 0.67162 0.0894 Uiso 1 4 calc R
H37B H 0.58682 0.804 0.57555 0.0894 Uiso 1 4 calc R
H37C H 0.68278 0.76528 0.63344 0.0894 Uiso 1 4 calc R
C38 C 0.31151(12) 0.94857(10) 0.20584(10) 0.0357(4) Uani 1 4 d .
C39 C 0.35649(13) 1.00946(10) 0.18637(11) 0.0434(4) Uani 1 4 d .
C40 C 0.31872(16) 1.08399(11) 0.17532(12) 0.0532(5) Uani 1 4 d .
H40 H 0.34868 1.12596 0.16295 0.0639 Uiso 1 4 calc R
C41 C 0.23952(17) 1.09829(12) 0.18185(13) 0.0585(6) Uani 1 4 d .
H41 H 0.21484 1.14949 0.1731 0.0702 Uiso 1 4 calc R
C42 C 0.19606(15) 1.03920(13) 0.20086(14) 0.0595(6) Uani 1 4 d .
H42 H 0.14113 1.04916 0.20528 0.0714 Uiso 1 4 calc R
C43 C 0.23259(13) 0.96404(12) 0.21380(12) 0.0467(4) Uani 1 4 d .
H43 H 0.20298 0.92316 0.2282 0.0560 Uiso 1 4 calc R
C44 C 0.44217(16) 0.99670(13) 0.17645(15) 0.0591(5) Uani 1 4 d .
H44A H 0.46783 1.04723 0.17215 0.0886 Uiso 1 4 calc R
H44B H 0.42822 0.96625 0.1265 0.0886 Uiso 1 4 calc R
H44C H 0.48636 0.96828 0.22421 0.0886 Uiso 1 4 calc R
C45 C 0.26601(11) 0.69386(9) -0.15865(9) 0.0320(3) Uani 1 4 d .
C46 C 0.17329(11) 0.67636(10) -0.18761(10) 0.0359(4) Uani 1 4 d .
C47 C 0.11572(13) 0.69432(11) -0.26980(11) 0.0463(5) Uani 1 4 d .
H47 H 0.05268 0.68267 -0.29089 0.0555 Uiso 1 4 calc R
C48 C 0.14842(15) 0.72861(11) -0.32097(11) 0.0499(5) Uani 1 4 d .
H48 H 0.10764 0.74077 -0.37613 0.0598 Uiso 1 4 calc R
C49 C 0.23899(16) 0.74508(11) -0.29264(11) 0.0487(5) Uani 1 4 d .
H49 H 0.26138 0.76837 -0.3279 0.0584 Uiso 1 4 calc R
C50 C 0.29783(13) 0.72742(11) -0.21191(11) 0.0422(4) Uani 1 4 d .
H50 H 0.3609 0.73826 -0.19233 0.0507 Uiso 1 4 calc R
C51 C 0.13517(12) 0.63934(11) -0.13458(12) 0.0439(4) Uani 1 4 d .
H51A H 0.1791 0.60174 -0.09749 0.0659 Uiso 1 4 calc R
H51B H 0.07836 0.61235 -0.16924 0.0659 Uiso 1 4 calc R
H51C H 0.12304 0.67964 -0.1022 0.0659 Uiso 1 4 calc R
C52 C 0.7814(4) 0.5620(3) 0.0495(4) 0.0312(13) Uani 0.477(5) 4 d .
C53 C 0.7701(3) 0.5317(2) -0.0264(3) 0.0340(10) Uani 0.477(5) 4 d .
C54 C 0.8420(4) 0.5405(4) -0.0488(4) 0.0431(11) Uani 0.477(5) 4 d .
H54 H 0.83549 0.52059 -0.10007 0.0517 Uiso 0.477(5) 4 calc R
C55 C 0.9216(4) 0.5774(4) 0.0024(4) 0.0479(14) Uani 0.477(5) 4 d .
H55 H 0.96909 0.58253 -0.01421 0.0574 Uiso 0.477(5) 4 calc R
C56 C 0.9333(3) 0.6067(3) 0.0769(3) 0.0531(13) Uani 0.477(5) 4 d .
H56 H 0.98829 0.63206 0.11215 0.0637 Uiso 0.477(5) 4 calc R
C57 C 0.8637(5) 0.5985(4) 0.0992(4) 0.0432(15) Uani 0.477(5) 4 d .
H57 H 0.87176 0.61863 0.15091 0.0518 Uiso 0.477(5) 4 calc R
C58 C 0.6865(4) 0.4881(4) -0.0821(4) 0.0418(13) Uani 0.477(5) 4 d .
H58A H 0.64074 0.52497 -0.11831 0.0627 Uiso 0.477(5) 4 calc R
H58B H 0.66211 0.45963 -0.04912 0.0627 Uiso 0.477(5) 4 calc R
H58C H 0.702 0.4511 -0.11538 0.0627 Uiso 0.477(5) 4 calc R
C59 C 0.7591(4) 0.5358(3) 0.0248(4) 0.0316(12) Uani 0.523(5) 4 d .
C60 C 0.8458(3) 0.5683(2) 0.0497(3) 0.0382(10) Uani 0.523(5) 4 d .
C61 C 0.8914(5) 0.5511(3) 0.0018(4) 0.0463(12) Uani 0.523(5) 4 d .
H61 H 0.95025 0.57269 0.01743 0.0556 Uiso 0.523(5) 4 calc R
C62 C 0.8550(3) 0.5043(3) -0.0671(3) 0.0443(11) Uani 0.523(5) 4 d .
H62 H 0.88817 0.49435 -0.09815 0.0532 Uiso 0.523(5) 4 calc R
C63 C 0.7705(3) 0.4724(2) -0.0901(2) 0.0444(10) Uani 0.523(5) 4 d .
H63 H 0.74496 0.43883 -0.13643 0.0532 Uiso 0.523(5) 4 calc R
C64 C 0.7226(4) 0.4897(3) -0.0450(3) 0.0359(10) Uani 0.523(5) 4 d .
H64 H 0.6629 0.46935 -0.0625 0.0431 Uiso 0.523(5) 4 calc R
C65 C 0.8895(5) 0.6205(4) 0.1238(5) 0.0534(16) Uani 0.523(5) 4 d .
H65A H 0.84203 0.64662 0.13412 0.0801 Uiso 0.523(5) 4 calc R
H65B H 0.92709 0.65969 0.11375 0.0801 Uiso 0.523(5) 4 calc R
H65C H 0.92764 0.58908 0.17186 0.0801 Uiso 0.523(5) 4 calc R
C66 C 0.83288(18) 0.39084(16) 0.4684(2) 0.0465(9) Uani 0.600(3) 4 d .
C67 C 0.79831(16) 0.32808(16) 0.49449(18) 0.0449(8) Uani 0.600(3) 4 d .
C68 C 0.8566(2) 0.27042(13) 0.54344(16) 0.0495(9) Uani 0.600(3) 4 d .
H68 H 0.83298 0.22752 0.56129 0.0594 Uiso 0.600(3) 4 calc R
C69 C 0.9495(2) 0.27552(15) 0.56627(15) 0.0539(9) Uani 0.600(3) 4 d .
H69 H 0.98934 0.23611 0.59973 0.0646 Uiso 0.600(3) 4 calc R
C70 C 0.98407(15) 0.33828(19) 0.54015(18) 0.0567(9) Uani 0.600(3) 4 d .
H70 H 1.04755 0.34177 0.55575 0.0680 Uiso 0.600(3) 4 calc R
C71 C 0.92577(19) 0.39595(17) 0.4912(2) 0.0516(10) Uani 0.600(3) 4 d .
H71 H 0.9494 0.43884 0.47334 0.0619 Uiso 0.600(3) 4 calc R
C72 C 0.6985(3) 0.3177(2) 0.4707(3) 0.0487(9) Uani 0.600(3) 4 d .
H72A H 0.67979 0.35379 0.50253 0.0730 Uiso 0.600(3) 4 calc R
H72B H 0.68698 0.26396 0.48201 0.0730 Uiso 0.600(3) 4 calc R
H72C H 0.66356 0.32869 0.41191 0.0730 Uiso 0.600(3) 4 calc R
C73 C 0.8120(6) 0.3837(5) 0.4694(7) 0.0502(19) Uani 0.227(3) 4 d .
C74 C 0.9057(6) 0.3743(5) 0.5002(7) 0.0576(19) Uani 0.227(3) 4 d .
C75 C 0.9476(6) 0.3094(6) 0.5479(5) 0.0563(19) Uani 0.227(3) 4 d .
H75 H 1.01156 0.30295 0.56902 0.0676 Uiso 0.227(3) 4 calc R
C76 C 0.8958(7) 0.2541(4) 0.5647(4) 0.0536(19) Uani 0.227(3) 4 d .
H76 H 0.92439 0.20976 0.59733 0.0643 Uiso 0.227(3) 4 calc R
C77 C 0.8021(7) 0.2636(4) 0.5339(4) 0.0558(19) Uani 0.227(3) 4 d .
H77 H 0.76673 0.22572 0.54538 0.0669 Uiso 0.227(3) 4 calc R
C78 C 0.7602(6) 0.3284(5) 0.4862(6) 0.0431(17) Uani 0.227(3) 4 d .
H78 H 0.69624 0.33487 0.46511 0.0518 Uiso 0.227(3) 4 calc R
C79 C 0.9568(8) 0.4349(6) 0.4738(8) 0.052(2) Uani 0.227(3) 4 d .
H79B H 0.93927 0.48742 0.48279 0.0787 Uiso 0.227(3) 4 calc R
H79C H 0.94121 0.42793 0.41536 0.0787 Uiso 0.227(3) 4 calc R
H79D H 1.02247 0.42799 0.50629 0.0787 Uiso 0.227(3) 4 calc R
C80 C 0.7830(7) 0.3762(4) 0.4629(7) 0.050(2) Uani 0.173(3) 4 d .
C81 C 0.8748(6) 0.3565(5) 0.4986(6) 0.0524(16) Uani 0.173(3) 4 d .
C82 C 0.9041(6) 0.2889(5) 0.5451(6) 0.0493(19) Uani 0.173(3) 4 d .
H82 H 0.9668 0.27545 0.56951 0.0592 Uiso 0.173(3) 4 calc R
C83 C 0.8416(8) 0.2408(4) 0.5559(5) 0.056(2) Uani 0.173(3) 4 d .
H83 H 0.86161 0.1945 0.58768 0.0672 Uiso 0.173(3) 4 calc R
C84 C 0.7498(7) 0.2604(4) 0.5202(6) 0.0492(19) Uani 0.173(3) 4 d .
H84 H 0.7071 0.22752 0.52757 0.0590 Uiso 0.173(3) 4 calc R
C85 C 0.7205(6) 0.3281(5) 0.4737(7) 0.049(2) Uani 0.173(3) 4 d .
H85 H 0.65778 0.34149 0.44928 0.0583 Uiso 0.173(3) 4 calc R
C86 C 0.9424(11) 0.4011(12) 0.4794(13) 0.062(4) Uani 0.173(3) 4 d .
H86A H 1.00425 0.38606 0.51819 0.0924 Uiso 0.173(3) 4 calc R
H86B H 0.93409 0.45715 0.48428 0.0924 Uiso 0.173(3) 4 calc R
H86C H 0.93297 0.38909 0.42326 0.0924 Uiso 0.173(3) 4 calc R

loop_
_atom_site_aniso_label
_atom_site_aniso_U_11
_atom_site_aniso_U_22
_atom_site_aniso_U_33
_atom_site_aniso_U_12
_atom_site_aniso_U_13
_atom_site_aniso_U_23
C1 0.0381(9) 0.0305(8) 0.0257(8) 0.0020(7) 0.0134(7) 0.0008(6)
C2 0.0303(8) 0.0263(8) 0.0248(8) -0.0045(6) 0.0063(6) -0.0019(6)
C3 0.0348(8) 0.0316(8) 0.0240(8) -0.0030(6) 0.0065(7) 0.0008(6)
C4 0.0367(8) 0.0344(8) 0.0242(8) -0.0095(7) 0.0093(7) -0.0040(6)
C5 0.0352(8) 0.0313(8) 0.0299(8) -0.0040(6) 0.0145(7) -0.0049(6)
C6 0.0351(8) 0.0273(8) 0.0267(8) -0.0019(6) 0.0115(7) -0.0013(6)
C7 0.0308(8) 0.0284(8) 0.0307(8) 0.0036(6) 0.0134(7) -0.0003(6)
C8 0.0317(8) 0.0333(8) 0.0286(8) 0.0014(6) 0.0144(7) -0.0000(6)
C9 0.0337(8) 0.0342(8) 0.0273(8) 0.0025(7) 0.0137(7) -0.0037(6)
C10 0.0293(8) 0.0309(8) 0.0306(8) 0.0038(6) 0.0100(7) -0.0031(6)
C11 0.0288(8) 0.0316(8) 0.0271(8) 0.0050(6) 0.0075(7) 0.0004(6)
C12 0.0249(7) 0.0308(8) 0.0257(8) 0.0016(6) 0.0068(6) -0.0025(6)
C13 0.0265(7) 0.0277(7) 0.0223(7) -0.0015(6) 0.0062(6) -0.0020(6)
C14 0.0284(7) 0.0249(7) 0.0257(8) 0.0003(6) 0.0083(6) -0.0016(6)
C15 0.0270(7) 0.0283(8) 0.0281(8) 0.0036(6) 0.0076(6) 0.0005(6)
C16 0.0289(8) 0.0265(7) 0.0248(8) -0.0011(6) 0.0076(6) -0.0001(6)
C17 0.0301(8) 0.0251(7) 0.0245(8) -0.0024(6) 0.0108(6) -0.0031(6)
C18 0.0246(7) 0.0235(7) 0.0273(8) -0.0032(6) 0.0087(6) -0.0020(6)
C19 0.0293(8) 0.0282(8) 0.0306(8) 0.0022(6) 0.0132(7) -0.0014(6)
C20 0.0254(7) 0.0222(7) 0.0299(8) -0.0026(6) 0.0093(6) -0.0056(6)
C21 0.0318(8) 0.0268(8) 0.0309(8) 0.0013(6) 0.0130(7) -0.0006(6)
C22 0.0320(8) 0.0286(8) 0.0416(9) 0.0022(6) 0.0182(7) 0.0022(7)
C23 0.0261(8) 0.0265(8) 0.0382(9) 0.0018(6) 0.0104(7) -0.0018(6)
C24 0.0307(8) 0.0245(7) 0.0307(8) 0.0026(6) 0.0091(7) -0.0023(6)
C25 0.0335(8) 0.0324(8) 0.0305(8) 0.0063(7) 0.0091(7) 0.0035(7)
C26 0.0278(8) 0.0326(8) 0.0318(8) 0.0026(6) 0.0075(7) -0.0020(7)
C27 0.0388(9) 0.0392(9) 0.0319(9) 0.0125(7) 0.0052(8) -0.0039(7)
C28 0.0518(11) 0.0415(10) 0.0286(9) 0.0163(8) 0.0019(8) -0.0014(7)
C29 0.0455(10) 0.0360(9) 0.0230(8) 0.0055(7) 0.0040(7) -0.0002(7)
C30 0.0303(8) 0.0273(8) 0.0250(8) -0.0009(6) 0.0038(6) -0.0019(6)
C31 0.0389(9) 0.0450(10) 0.0281(9) -0.0046(7) 0.0123(7) -0.0008(7)
C32 0.0536(11) 0.0446(10) 0.0329(9) -0.0055(8) 0.0182(9) -0.0045(8)
C33 0.0822(15) 0.0585(13) 0.0329(10) -0.0132(11) 0.0252(11) -0.0117(9)
C34 0.0804(15) 0.0788(16) 0.0357(11) -0.0159(13) 0.0313(11) -0.0039(10)
C35 0.0662(14) 0.0742(15) 0.0402(11) -0.0268(11) 0.0228(10) 0.0010(10)
C36 0.0571(12) 0.0572(12) 0.0335(10) -0.0196(10) 0.0167(9) -0.0057(8)
C37 0.0856(16) 0.0490(12) 0.0430(11) -0.0228(11) 0.0268(11) -0.0136(9)
C38 0.0415(9) 0.0331(9) 0.0231(8) 0.0072(7) 0.0054(7) -0.0049(6)
C39 0.0543(11) 0.0346(9) 0.0294(9) 0.0057(8) 0.0072(8) 0.0003(7)
C40 0.0741(14) 0.0352(10) 0.0351(10) 0.0078(9) 0.0095(10) 0.0001(8)
C41 0.0735(14) 0.0379(11) 0.0430(11) 0.0203(10) 0.0060(10) -0.0076(8)
C42 0.0551(12) 0.0552(13) 0.0579(13) 0.0186(10) 0.0150(11) -0.0186(10)
C43 0.0484(11) 0.0436(10) 0.0432(10) 0.0093(8) 0.0154(9) -0.0114(8)
C44 0.0632(13) 0.0462(12) 0.0677(15) 0.0001(10) 0.0285(12) 0.0113(10)
C45 0.0376(9) 0.0274(8) 0.0251(8) 0.0064(6) 0.0082(7) -0.0012(6)
C46 0.0364(9) 0.0321(8) 0.0314(9) 0.0091(7) 0.0075(7) -0.0041(7)
C47 0.0394(10) 0.0472(10) 0.0363(10) 0.0167(8) 0.0016(8) -0.0060(8)
C48 0.0646(13) 0.0450(10) 0.0276(9) 0.0254(9) 0.0085(9) 0.0029(8)
C49 0.0719(14) 0.0403(10) 0.0311(10) 0.0077(9) 0.0199(10) 0.0042(8)
C50 0.0507(10) 0.0407(10) 0.0315(9) 0.0010(8) 0.0145(8) -0.0004(7)
C51 0.0343(9) 0.0444(10) 0.0442(11) 0.0024(7) 0.0089(8) -0.0035(8)
C52 0.027(3) 0.026(3) 0.038(3) 0.004(2) 0.012(2) 0.003(2)
C53 0.032(2) 0.036(2) 0.033(2) 0.0050(18) 0.0142(18) 0.0110(16)
C54 0.040(3) 0.052(3) 0.043(3) 0.008(2) 0.025(3) 0.013(2)
C55 0.032(3) 0.061(4) 0.056(3) 0.003(2) 0.024(2) 0.013(3)
C56 0.030(2) 0.066(3) 0.061(3) -0.0091(18) 0.0171(19) -0.000(2)
C57 0.033(4) 0.051(4) 0.045(4) -0.004(3) 0.017(3) -0.007(3)
C58 0.040(3) 0.046(3) 0.042(3) -0.011(3) 0.021(2) -0.009(3)
C59 0.032(3) 0.027(3) 0.035(3) 0.0033(19) 0.014(2) 0.0035(19)
C60 0.031(2) 0.038(2) 0.046(3) 0.0028(15) 0.0175(18) 0.0001(18)
C61 0.029(3) 0.055(3) 0.058(3) -0.001(2) 0.021(3) 0.010(3)
C62 0.048(2) 0.051(3) 0.044(2) 0.013(2) 0.0301(19) 0.009(2)
C63 0.053(2) 0.048(2) 0.0367(19) 0.0040(16) 0.0234(17) -0.0006(15)
C64 0.033(3) 0.036(2) 0.042(3) -0.008(2) 0.019(2) -0.005(2)
C65 0.039(4) 0.061(4) 0.057(4) -0.011(2) 0.019(3) -0.014(3)
C66 0.048(2) 0.0543(18) 0.0286(15) 0.0266(16) 0.0081(15) -0.0019(14)
C67 0.0550(19) 0.0443(14) 0.0299(14) 0.0282(16) 0.0135(15) 0.0066(12)
C68 0.057(2) 0.0491(17) 0.0345(15) 0.0277(18) 0.0129(16) 0.0083(14)
C69 0.058(2) 0.058(2) 0.0340(16) 0.0313(17) 0.0094(16) 0.0055(15)
C70 0.0487(18) 0.065(2) 0.0431(17) 0.0198(16) 0.0076(15) -0.0037(16)
C71 0.051(2) 0.063(2) 0.0356(19) 0.0159(18) 0.0148(16) 0.0036(17)
C72 0.061(2) 0.0399(18) 0.048(2) 0.0110(16) 0.0267(18) 0.0090(15)
C73 0.054(3) 0.054(3) 0.032(3) 0.028(3) 0.009(3) 0.003(3)
C74 0.056(3) 0.061(3) 0.039(3) 0.027(3) 0.005(3) 0.005(3)
C75 0.061(3) 0.053(3) 0.035(3) 0.031(3) 0.004(3) 0.005(3)
C76 0.056(3) 0.055(3) 0.036(3) 0.036(3) 0.007(3) 0.001(3)
C77 0.057(3) 0.052(3) 0.038(3) 0.038(3) 0.003(3) 0.006(2)
C78 0.049(3) 0.042(2) 0.031(2) 0.027(3) 0.010(3) 0.007(2)
C79 0.042(4) 0.051(5) 0.049(5) 0.008(4) 0.006(4) 0.011(5)
C80 0.053(3) 0.053(3) 0.032(3) 0.027(3) 0.009(3) 0.006(3)
C81 0.053(3) 0.055(2) 0.035(2) 0.025(2) 0.006(2) 0.005(2)
C82 0.053(3) 0.053(3) 0.033(2) 0.033(3) 0.010(3) 0.006(2)
C83 0.060(3) 0.053(3) 0.037(3) 0.040(3) 0.004(3) 0.003(3)
C84 0.057(3) 0.047(3) 0.035(3) 0.025(3) 0.012(3) 0.006(3)
C85 0.058(4) 0.045(3) 0.035(3) 0.024(3) 0.014(3) 0.007(3)
C86 0.059(5) 0.069(6) 0.040(5) 0.023(5) 0.006(5) 0.000(5)

loop_
_atom_type_symbol
_atom_type_description
_atom_type_scat_dispersion_real
_atom_type_scat_dispersion_imag
_atom_type_scat_source
C C 0.0181 0.0091
;

International Tables for Crystallography

(Vol. C, Tables 4.2.6.8 and 6.1.1.4)

;
H H 0.0000 0.0000
;

International Tables for Crystallography

(Vol. C, Table 6.1.1.4)

;

loop_
_geom_angle_atom_site_label_1
_geom_angle_atom_site_label_2
_geom_angle_atom_site_label_3
_geom_angle
_geom_angle_publ_flag
H1 C1 C2 117.736 no
H1 C1 C6 117.729 no
C2 C1 C6 124.54(18) yes
C1 C2 C3 116.52(17) yes
C1 C2 C30 118.21(16) yes
C3 C2 C30 125.02(13) yes
C2 C3 H3 119.547 no
C2 C3 C4 120.89(14) yes
H3 C3 C4 119.559 no
C3 C4 C5 120.77(18) yes
C3 C4 C31 118.79(14) yes
C5 C4 C31 120.42(18) yes
C4 C5 H5 120.106 no
C4 C5 C6 119.78(18) yes
H5 C5 C6 120.110 no
C1 C6 C5 117.35(13) yes
C1 C6 C8 114.57(16) yes
C5 C6 C8 128.08(17) yes
H7 C7 C8 118.429 no
H7 C7 C12 118.430 no
C8 C7 C12 123.14(15) yes
C6 C8 C7 115.95(14) yes
C6 C8 C9 125.91(15) yes
C7 C8 C9 117.43(14) yes
C8 C9 H9 119.829 no
C8 C9 C10 120.34(16) yes
H9 C9 C10 119.827 no
C9 C10 C11 120.04(15) yes
C9 C10 C38 122.02(16) yes
C11 C10 C38 117.85(14) yes
C10 C11 H11 119.660 no
C10 C11 C12 120.67(15) yes
H11 C11 C12 119.673 no
C7 C12 C11 117.67(16) yes
C7 C12 C14 117.80(14) yes
C11 C12 C14 123.92(15) yes
H13 C13 C14 118.096 no
H13 C13 C18 118.088 no
C14 C13 C18 123.82(13) yes
C12 C14 C13 116.10(12) yes
C12 C14 C15 126.27(15) yes
C13 C14 C15 117.58(16) yes
C14 C15 H15 119.691 no
C14 C15 C16 120.62(14) yes
H15 C15 C16 119.690 no
C15 C16 C17 120.19(13) yes
C15 C16 C45 118.27(14) yes
C17 C16 C45 121.52(16) yes
C16 C17 H17 119.807 no
C16 C17 C18 120.38(16) yes
H17 C17 C18 119.812 no
C13 C18 C17 117.34(14) yes
C13 C18 C20 115.36(12) yes
C17 C18 C20 127.25(16) yes
H19 C19 C20 118.429 no
H19 C19 C24 118.435 no
C20 C19 C24 123.14(18) yes
C18 C20 C19 117.00(17) yes
C18 C20 C21 125.02(14) yes
C19 C20 C21 117.25(14) yes
C20 C21 H21 119.506 no
C20 C21 C22 120.99(16) yes
H21 C21 C22 119.505 no
C21 C22 C23 119.74(19) yes
C21 C22 C52 124.2(3) yes
C21 C22 C59 115.4(2) yes
C23 C22 C52 114.0(2) yes
C23 C22 C59 124.3(2) yes
C22 C23 H23 119.690 no
C22 C23 C24 120.61(14) yes
H23 C23 C24 119.696 no
C19 C24 C23 117.72(16) yes
C19 C24 C26 116.04(17) yes
C23 C24 C26 125.98(13) yes
H25 C25 C26 118.181 no
H25 C25 C30 118.171 no
C26 C25 C30 123.65(15) yes
C24 C26 C25 115.34(13) yes
C24 C26 C27 126.45(17) yes
C25 C26 C27 118.03(17) yes
C26 C27 H27 119.999 no
C26 C27 C28 119.98(19) yes
H27 C27 C28 120.018 no
C27 C28 C29 119.92(16) yes
C27 C28 C66 116.9(2) yes
C27 C28 C73 123.6(5) yes
C27 C28 C80 125.7(5) yes
C29 C28 C66 123.1(2) yes
C29 C28 C73 115.8(5) yes
C29 C28 C80 108.3(5) yes
C28 C29 H29 119.412 no
C28 C29 C30 121.18(18) yes
H29 C29 C30 119.407 no
C2 C30 C25 118.62(13) yes
C2 C30 C29 124.41(17) yes
C25 C30 C29 116.49(17) yes
C4 C31 C32 120.58(18) yes
C4 C31 C36 119.55(16) yes
C32 C31 C36 119.80(19) yes
C31 C32 C33 118.0(2) yes
C31 C32 C37 120.9(2) yes
C33 C32 C37 121.07(18) yes
C32 C33 H33 119.137 no
C32 C33 C34 121.74(19) yes
H33 C33 C34 119.127 no
C33 C34 H34 119.814 no
C33 C34 C35 120.4(2) yes
H34 C34 C35 119.810 no
C34 C35 H35 120.577 no
C34 C35 C36 118.9(2) yes
H35 C35 C36 120.568 no
C31 C36 C35 121.2(2) yes
C31 C36 H36 119.409 no
C35 C36 H36 119.424 no
C32 C37 H37A 109.471 no
C32 C37 H37B 109.465 no
C32 C37 H37C 109.474 no
H37A C37 H37B 109.477 no
H37A C37 H37C 109.476 no
H37B C37 H37C 109.465 no
C10 C38 C39 120.83(19) yes
C10 C38 C43 119.32(17) yes
C39 C38 C43 119.70(17) yes
C38 C39 C40 118.0(2) yes
C38 C39 C44 122.48(17) yes
C40 C39 C44 119.5(2) yes
C39 C40 H40 119.122 no
C39 C40 C41 121.8(2) yes
H40 C40 C41 119.125 no
C40 C41 H41 119.901 no
C40 C41 C42 120.2(2) yes
H41 C41 C42 119.915 no
C41 C42 H42 120.110 no
C41 C42 C43 119.8(2) yes
H42 C42 C43 120.122 no
C38 C43 C42 120.6(2) yes
C38 C43 H43 119.708 no
C42 C43 H43 119.705 no
C39 C44 H44A 109.475 no
C39 C44 H44B 109.464 no
C39 C44 H44C 109.481 no
H44A C44 H44B 109.473 no
H44A C44 H44C 109.475 no
H44B C44 H44C 109.459 no
C16 C45 C46 121.29(17) yes
C16 C45 C50 118.95(15) yes
C46 C45 C50 119.65(14) yes
C45 C46 C47 117.67(19) yes
C45 C46 C51 122.40(14) yes
C47 C46 C51 119.93(16) yes
C46 C47 H47 119.164 no
C46 C47 C48 121.69(18) yes
H47 C47 C48 119.144 no
C47 C48 H48 119.778 no
C47 C48 C49 120.44(16) yes
H48 C48 C49 119.781 no
C48 C49 H49 120.350 no
C48 C49 C50 119.3(2) yes
H49 C49 C50 120.358 no
C45 C50 C49 121.24(19) yes
C45 C50 H50 119.380 no
C49 C50 H50 119.381 no
C46 C51 H51A 109.470 no
C46 C51 H51B 109.476 no
C46 C51 H51C 109.469 no
H51A C51 H51B 109.473 no
H51A C51 H51C 109.465 no
H51B C51 H51C 109.475 no
C22 C52 C53 119.5(4) yes
C22 C52 C57 122.2(6) yes
C53 C52 C57 118.3(7) yes
C52 C53 C54 118.2(4) yes
C52 C53 C58 122.4(5) yes
C54 C53 C58 119.4(5) yes
C53 C54 H54 119.412 no
C53 C54 C55 121.2(7) yes
H54 C54 C55 119.399 no
C54 C55 H55 119.518 no
C54 C55 C56 121.0(7) yes
H55 C55 C56 119.519 no
C55 C56 H56 120.849 no
C55 C56 C57 118.3(5) yes
H56 C56 C57 120.855 no
C52 C57 C56 123.1(7) yes
C52 C57 H57 118.459 no
C56 C57 H57 118.461 no
C53 C58 H58A 109.481 no
C53 C58 H58B 109.466 no
C53 C58 H58C 109.464 no
H58A C58 H58B 109.474 no
H58A C58 H58C 109.471 no
H58B C58 H58C 109.472 no
C22 C59 C60 119.0(4) yes
C22 C59 C64 121.4(5) yes
C60 C59 C64 119.5(6) yes
C59 C60 C61 117.1(5) yes
C59 C60 C65 122.8(6) yes
C61 C60 C65 120.2(5) yes
C60 C61 H61 118.472 no
C60 C61 C62 123.1(6) yes
H61 C61 C62 118.475 no
C61 C62 H62 120.429 no
C61 C62 C63 119.1(6) yes
H62 C62 C63 120.431 no
C62 C63 H63 120.402 no
C62 C63 C64 119.2(4) yes
H63 C63 C64 120.388 no
C59 C64 C63 122.0(5) yes
C59 C64 H64 119.017 no
C63 C64 H64 119.011 no
C60 C65 H65A 109.471 no
C60 C65 H65B 109.471 no
C60 C65 H65C 109.475 no
H65A C65 H65B 109.468 no
H65A C65 H65C 109.463 no
H65B C65 H65C 109.479 no
C28 C66 C67 118.7(2) yes
C28 C66 C71 121.3(3) yes
C67 C66 C71 120.0(2) yes
C66 C67 C68 120.0(3) yes
C66 C67 C72 123.0(3) yes
C68 C67 C72 117.0(3) yes
C67 C68 H68 120.004 no
C67 C68 C69 120.0(3) yes
H68 C68 C69 119.996 no
C68 C69 H69 120.001 no
C68 C69 C70 120.0(2) yes
H69 C69 C70 119.997 no
C69 C70 H70 120.007 no
C69 C70 C71 120.0(3) yes
H70 C70 C71 119.991 no
C66 C71 C70 120.0(3) yes
C66 C71 H71 120.005 no
C70 C71 H71 120.004 no
C67 C72 H72A 109.472 no
C67 C72 H72B 109.471 no
C67 C72 H72C 109.467 no
H72A C72 H72B 109.471 no
H72A C72 H72C 109.475 no
H72B C72 H72C 109.472 no
C28 C73 C74 119.2(9) yes
C28 C73 C78 120.8(7) yes
C74 C73 C78 120.0(8) yes
C73 C74 C75 120.0(10) yes
C73 C74 C79 116.6(8) yes
C75 C74 C79 123.2(9) yes
C74 C75 H75 119.999 no
C74 C75 C76 120.0(8) yes
H75 C75 C76 119.999 no
C75 C76 H76 120.000 no
C75 C76 C77 120.0(7) yes
H76 C76 C77 120.002 no
C76 C77 H77 119.999 no
C76 C77 C78 120.0(9) yes
H77 C77 C78 120.000 no
C73 C78 C77 120.0(8) yes
C73 C78 H78 119.996 no
C77 C78 H78 120.005 no
C74 C79 H79B 109.466 no
C74 C79 H79C 109.472 no
C74 C79 H79D 109.472 no
H79B C79 H79C 109.476 no
H79B C79 H79D 109.463 no
H79C C79 H79D 109.479 no
C28 C80 C81 110.5(8) yes
C28 C80 C85 129.5(7) yes
C81 C80 C85 120.0(8) yes
C80 C81 C82 120.0(10) yes
C80 C81 C86 121.5(10) yes
C82 C81 C86 118.0(10) yes
C81 C82 H82 119.990 no
C81 C82 C83 120.0(8) yes
H82 C82 C83 120.010 no
C82 C83 H83 120.002 no
C82 C83 C84 120.0(7) yes
H83 C83 C84 119.994 no
C83 C84 H84 120.006 no
C83 C84 C85 120.0(10) yes
H84 C84 C85 119.997 no
C80 C85 C84 120.0(8) yes
C80 C85 H85 120.002 no
C84 C85 H85 119.999 no
C81 C86 H86A 109.474 no
C81 C86 H86B 109.471 no
C81 C86 H86C 109.470 no
H86A C86 H86B 109.474 no
H86A C86 H86C 109.473 no
H86B C86 H86C 109.464 no

loop_
_geom_bond_atom_site_label_1
_geom_bond_atom_site_label_2
_geom_bond_distance
_geom_bond_publ_flag
C1 H1 0.950 no
C1 C2 1.392(2) yes
C1 C6 1.392(3) yes
C2 C3 1.396(3) yes
C2 C30 1.499(3) yes
C3 H3 0.950 no
C3 C4 1.389(3) yes
C4 C5 1.404(2) yes
C4 C31 1.502(3) yes
C5 H5 0.950 no
C5 C6 1.394(3) yes
C6 C8 1.500(2) yes
C7 H7 0.950 no
C7 C8 1.398(2) yes
C7 C12 1.393(2) yes
C8 C9 1.400(2) yes
C9 H9 0.950 no
C9 C10 1.403(2) yes
C10 C11 1.398(3) yes
C10 C38 1.498(2) yes
C11 H11 0.950 no
C11 C12 1.394(2) yes
C12 C14 1.487(3) yes
C13 H13 0.950 no
C13 C14 1.390(2) yes
C13 C18 1.395(3) yes
C14 C15 1.3916(19) yes
C15 H15 0.950 no
C15 C16 1.400(3) yes
C16 C17 1.400(2) yes
C16 C45 1.4937(19) yes
C17 H17 0.950 no
C17 C18 1.3996(19) yes
C18 C20 1.494(2) yes
C19 H19 0.950 no
C19 C20 1.399(2) yes
C19 C24 1.392(2) yes
C20 C21 1.392(3) yes
C21 H21 0.950 no
C21 C22 1.400(2) yes
C22 C23 1.399(3) yes
C22 C52 1.500(8) yes
C22 C59 1.532(8) yes
C23 H23 0.950 no
C23 C24 1.394(3) yes
C24 C26 1.493(3) yes
C25 H25 0.950 no
C25 C26 1.390(3) yes
C25 C30 1.394(3) yes
C26 C27 1.390(2) yes
C27 H27 0.950 no
C27 C28 1.403(3) yes
C28 C29 1.398(3) yes
C28 C66 1.520(3) yes
C28 C73 1.510(9) yes
C28 C80 1.535(9) yes
C29 H29 0.950 no
C29 C30 1.400(2) yes
C31 C32 1.403(2) yes
C31 C36 1.395(3) yes
C32 C33 1.397(3) yes
C32 C37 1.503(3) yes
C33 H33 0.950 no
C33 C34 1.376(4) yes
C34 H34 0.950 no
C34 C35 1.385(3) yes
C35 H35 0.950 no
C35 C36 1.389(4) yes
C36 H36 0.950 no
C37 H37A 0.980 no
C37 H37B 0.980 no
C37 H37C 0.980 no
C38 C39 1.407(3) yes
C38 C43 1.383(3) yes
C39 C40 1.395(3) yes
C39 C44 1.502(4) yes
C40 H40 0.950 no
C40 C41 1.371(4) yes
C41 H41 0.950 no
C41 C42 1.364(4) yes
C42 H42 0.950 no
C42 C43 1.396(3) yes
C43 H43 0.950 no
C44 H44A 0.980 no
C44 H44B 0.980 no
C44 H44C 0.980 no
C45 C46 1.402(2) yes
C45 C50 1.402(3) yes
C46 C47 1.403(2) yes
C46 C51 1.493(3) yes
C47 H47 0.950 no
C47 C48 1.385(3) yes
C48 H48 0.950 no
C48 C49 1.367(3) yes
C49 H49 0.950 no
C49 C50 1.386(2) yes
C50 H50 0.950 no
C51 H51A 0.980 no
C51 H51B 0.980 no
C51 H51C 0.980 no
C52 C53 1.402(8) yes
C52 C57 1.398(8) yes
C53 C54 1.405(9) yes
C53 C58 1.496(6) yes
C54 H54 0.950 no
C54 C55 1.377(8) yes
C55 H55 0.950 no
C55 C56 1.372(9) yes
C56 H56 0.950 no
C56 C57 1.368(11) yes
C57 H57 0.950 no
C58 H58A 0.980 no
C58 H58B 0.980 no
C58 H58C 0.980 no
C59 C60 1.400(7) yes
C59 C64 1.385(7) yes
C60 C61 1.398(10) yes
C60 C65 1.508(9) yes
C61 H61 0.950 no
C61 C62 1.379(8) yes
C62 H62 0.950 no
C62 C63 1.371(6) yes
C63 H63 0.950 no
C63 C64 1.386(8) yes
C64 H64 0.950 no
C65 H65A 0.980 no
C65 H65B 0.980 no
C65 H65C 0.980 no
C66 C67 1.390(5) yes
C66 C71 1.390(4) yes
C67 C68 1.390(3) yes
C67 C72 1.504(5) yes
C68 H68 0.950 no
C68 C69 1.390(5) yes
C69 H69 0.950 no
C69 C70 1.390(5) yes
C70 H70 0.950 no
C70 C71 1.390(4) yes
C71 H71 0.950 no
C72 H72A 0.980 no
C72 H72B 0.980 no
C72 H72C 0.980 no
C73 C74 1.390(13) yes
C73 C78 1.390(15) yes
C74 C75 1.390(13) yes
C74 C79 1.534(18) yes
C75 H75 0.950 no
C75 C76 1.390(15) yes
C76 H76 0.950 no
C76 C77 1.390(15) yes
C77 H77 0.950 no
C77 C78 1.390(10) yes
C78 H78 0.950 no
C79 H79B 0.980 no
C79 H79C 0.980 no
C79 H79D 0.980 no
C80 C81 1.390(13) yes
C80 C85 1.390(15) yes
C81 C82 1.390(12) yes
C81 C86 1.50(3) yes
C82 H82 0.950 no
C82 C83 1.390(15) yes
C83 H83 0.950 no
C83 C84 1.390(15) yes
C84 H84 0.950 no
C84 C85 1.390(12) yes
C85 H85 0.950 no
C86 H86A 0.980 no
C86 H86B 0.980 no
C86 H86C 0.980 no

loop_
_geom_contact_atom_site_label_1
_geom_contact_atom_site_label_2
_geom_contact_distance
_geom_contact_publ_flag
_geom_contact_site_symmetry_2
C1 H3 3.2363 no .
C1 C4 2.731(3) no .
C1 H5 3.2457 no .
C1 C7 2.788(2) no .
C1 H7 2.5703 no .
C1 H13 3.5323 no .
C1 C25 2.828(3) no .
C1 H25 2.4919 no .
H1 C3 3.2258 no .
H1 C5 3.2309 no .
H1 C7 2.4488 no .
H1 H7 2.1919 no .
H1 C8 2.5146 no .
H1 C12 3.5329 no .
H1 C13 3.5348 no .
H1 H13 2.6422 no .
H1 H19 3.1583 no .
H1 C25 2.4339 no .
H1 H25 1.8443 no .
H1 C30 2.5921 no .
C2 C5 2.824(3) no .
C2 H25 2.6218 no .
C2 H29 2.7491 no .
C3 H5 3.2826 no .
C3 C6 2.807(2) no .
C3 C29 3.097(3) no .
C3 H29 2.8201 no .
C3 C32 3.443(3) no .
C3 C36 3.221(3) no .
C3 H36 3.1570 no .
C3 H37C 3.4170 no .
H3 C5 3.2811 no .
H3 C29 2.8327 no .
H3 H29 2.2917 no .
H3 C30 2.7561 no .
H3 C31 2.6269 no .
H3 C32 3.5026 no .
H3 C36 3.1425 no .
H3 H36 3.1009 no .
H3 H37C 3.4854 no .
C4 H36 2.6457 no .
C4 C37 2.939(3) no .
C4 H37B 2.7185 no .
C4 H37C 3.0394 no .
C5 C9 3.290(2) no .
C5 H9 3.1078 no .
C5 C32 3.312(3) no .
C5 C36 3.468(3) no .
C5 H36 3.5351 no .
C5 C37 3.438(3) no .
C5 H37B 2.8223 no .
H5 C8 2.8191 no .
H5 C9 3.1499 no .
H5 H9 2.7650 no .
H5 C31 2.6834 no .
H5 C32 3.2800 no .
H5 C36 3.5651 no .
H5 C37 3.4596 no .
H5 H37B 2.7788 no .
C6 H7 2.5822 no .
C6 H9 2.7918 no .
C7 H9 3.2542 no .
C7 C10 2.755(2) no .
C7 H11 3.2474 no .
C7 C13 2.845(3) no .
C7 H13 2.5146 no .
H7 C9 3.2423 no .
H7 C11 3.2367 no .
H7 C13 2.6338 no .
H7 H13 2.2284 no .
H7 C14 2.6024 no .
H7 H19 3.2463 no .
H7 H25 3.5026 no .
C8 C11 2.811(2) no .
C9 H11 3.2813 no .
C9 C12 2.813(3) no .
C9 C39 3.551(2) no .
C9 C43 3.263(3) no .
C9 H43 3.1596 no .
C9 H44C 3.3960 no .
H9 C11 3.2820 no .
H9 C38 2.7074 no .
H9 C43 3.2177 no .
H9 H43 3.0990 no .
C10 H43 2.6343 no .
C10 C44 2.983(3) no .
C10 H44B 3.0147 no .
C10 H44C 2.8403 no .
C11 C15 3.191(3) no .
C11 H15 3.0247 no .
C11 C39 3.174(2) no .
C11 C43 3.455(3) no .
C11 H43 3.5894 no .
C11 C44 3.260(3) no .
C11 H44B 2.8494 no .
C11 H44C 3.2709 no .
H11 C14 2.7319 no .
H11 C15 2.9743 no .
H11 H15 2.6207 no .
H11 C38 2.6165 no .
H11 C39 3.0445 no .
H11 C43 3.5430 no .
H11 C44 3.1297 no .
H11 H44B 2.5401 no .
H11 H44C 3.4082 no .
C12 H13 2.5409 no .
C12 H15 2.7676 no .
C13 H15 3.2419 no .
C13 C16 2.749(2) no .
C13 H17 3.2513 no .
C13 C19 2.804(2) no .
C13 H19 2.5668 no .
H13 C15 3.2320 no .
H13 C17 3.2413 no .
H13 C19 2.4416 no .
H13 H19 2.1081 no .
H13 C20 2.5346 no .
H13 C24 3.5721 no .
H13 C25 3.5517 no .
H13 H25 2.7837 no .
C14 C17 2.813(3) no .
C15 H17 3.2830 no .
C15 C18 2.812(2) no .
C15 C46 3.114(2) no .
C15 C50 3.537(3) no .
C15 C51 3.129(2) no .
C15 H51A 2.9090 no .
C15 H51C 2.9087 no .
H15 C17 3.2823 no .
H15 C45 2.6248 no .
H15 C46 2.9285 no .
H15 C51 2.8706 no .
H15 H51A 2.9219 no .
H15 H51C 2.4023 no .
C16 H50 2.6362 no .
C16 C51 2.980(3) no .
C16 H51A 2.6896 no .
C16 H51C 3.1894 no .
C17 C21 3.223(2) no .
C17 H21 3.0018 no .
C17 C50 3.143(2) no .
C17 H50 2.9592 no .
C17 H51A 3.5036 no .
H17 C20 2.8007 no .
H17 C21 3.0649 no .
H17 H21 2.6377 no .
H17 C45 2.6918 no .
H17 C50 3.0334 no .
H17 H50 2.7954 no .
C18 H19 2.5984 no .
C18 H21 2.7562 no .
C19 H21 3.2455 no .
C19 C22 2.754(3) no .
C19 H23 3.2469 no .
C19 C25 2.826(3) no .
C19 H25 2.5956 no .
H19 C21 3.2349 no .
H19 C23 3.2367 no .
H19 C25 2.5988 no .
H19 H25 2.3748 no .
H19 C26 2.5624 no .
C20 C23 2.811(2) no .
C21 H23 3.2767 no .
C21 C24 2.804(3) no .
C21 C53 3.203(6) no .
C21 C58 3.164(8) no .
C21 H58A 3.0524 no .
C21 H58B 2.8010 no .
C21 C60 3.596(5) no .
C21 C64 3.053(7) no .
C21 H64 2.8546 no .
C21 H65A 3.4917 no .
H21 C23 3.2754 no .
H21 C52 2.7552 no .
H21 C53 3.0394 no .
H21 C58 2.8204 no .
H21 H58A 2.4398 no .
H21 H58B 2.6766 no .
H21 C59 2.5934 no .
H21 C64 2.8770 no .
H21 H64 2.6378 no .
C22 H57 2.6851 no .
C22 C58 2.942(7) no .
C22 H58A 3.2299 no .
C22 H58B 2.5908 no .
C22 H64 2.6878 no .
C22 C65 2.962(8) no .
C22 H65A 2.5679 no .
C22 H65C 3.3084 no .
C23 C27 3.279(3) no .
C23 H27 3.1276 no .
C23 C57 2.944(9) no .
C23 H57 2.7109 no .
C23 C60 3.230(6) no .
C23 C65 3.203(9) no .
C23 H65A 2.7774 no .
C23 H65C 3.1650 no .
H23 C26 2.7724 no .
H23 C27 3.1218 no .
H23 H27 2.7921 no .
H23 C52 2.5512 no .
H23 C57 2.7176 no .
H23 H57 2.4212 no .
H23 C59 2.7748 no .
H23 C60 3.0819 no .
H23 C65 2.9097 no .
H23 H65A 2.7042 no .
H23 H65C 2.6010 no .
C24 H25 2.5445 no .
C24 H27 2.7820 no .
C25 H27 3.2461 no .
C25 C28 2.746(2) no .
C25 H29 3.2395 no .
H25 C27 3.2309 no .
H25 C29 3.2291 no .
C26 C29 2.796(3) no .
C27 H29 3.2789 no .
C27 C30 2.824(3) no .
C27 C67 3.513(4) no .
C27 C71 3.161(3) no .
C27 H71 3.0571 no .
C27 H72C 3.3748 no .
C27 C74 3.271(9) no .
C27 C78 3.551(10) no .
C27 C79 3.150(10) no .
C27 H79B 3.0294 no .
C27 H79C 2.7564 no .
C27 C81 3.273(9) no .
C27 C86 3.178(16) no .
C27 H86B 2.9619 no .
C27 H86C 2.8773 no .
H27 C29 3.2821 no .
H27 C66 2.6235 no .
H27 C67 3.5984 no .
H27 C71 3.0570 no .
H27 H71 2.9568 no .
H27 C73 2.7513 no .
H27 C74 3.1928 no .
H27 C79 3.0159 no .
H27 H79B 3.1648 no .
H27 H79C 2.3879 no .
H27 C80 2.8484 no .
H27 C81 3.2301 no .
H27 C86 2.9942 no .
H27 H86B 3.0178 no .
H27 H86C 2.4281 no .
C28 H71 2.6967 no .
C28 C72 2.940(5) no .
C28 H72A 3.0641 no .
C28 H72C 2.7114 no .
C28 H78 2.6804 no .
C28 C79 2.815(12) no .
C28 H79B 2.5910 no .
C28 H79C 2.8728 no .
C28 H85 2.8643 no .
C28 C86 2.724(17) no .
C28 H86B 2.4497 no .
C28 H86C 2.8659 no .
C29 C67 3.244(3) no .
C29 C71 3.576(4) no .
C29 C72 3.284(4) no .
C29 H72A 2.9762 no .
C29 H72C 3.1447 no .
C29 C74 3.514(9) no .
C29 C78 3.108(8) no .
C29 H78 2.9854 no .
C29 H79B 3.3165 no .
C29 C81 3.387(9) no .
C29 C85 3.072(9) no .
C29 H85 3.0011 no .
C29 H86B 3.3150 no .
H29 C66 2.7347 no .
H29 C67 3.1347 no .
H29 C72 3.1084 no .
H29 H72A 2.5701 no .
H29 H72C 3.2249 no .
H29 C73 2.5798 no .
H29 C74 3.5979 no .
H29 C78 2.9648 no .
H29 H78 2.8346 no .
H29 C80 2.4661 no .
H29 C81 3.4171 no .
H29 C85 2.9195 no .
H29 H85 2.8710 no .
H29 H86B 3.5860 no .
C31 H33 3.2580 no .
C31 C34 2.779(3) no .
C31 H35 3.2826 no .
C31 H37A 3.3142 no .
C31 H37B 2.7066 no .
C31 H37C 2.8470 no .
C32 H34 3.2743 no .
C32 C35 2.811(3) no .
C32 H36 3.2750 no .
C33 H35 3.2548 no .
C33 C36 2.752(3) no .
C33 H37A 2.5798 no .
C33 H37B 3.2175 no .
C33 H37C 3.0604 no .
H33 H34 2.3113 no .
H33 C35 3.2471 no .
H33 C37 2.6755 no .
H33 H37A 2.3731 no .
H33 H37B 3.4391 no .
H33 H37C 3.2148 no .
C34 H36 3.2457 no .
H34 H35 2.3408 no .
H34 C36 3.2484 no .
H35 H36 2.3390 no .
C38 H40 3.2602 no .
C38 C41 2.777(3) no .
C38 H42 3.2694 no .
C38 H44A 3.3320 no .
C38 H44B 2.8574 no .
C38 H44C 2.7474 no .
C39 H41 3.2690 no .
C39 C42 2.791(4) no .
C39 H43 3.2706 no .
C40 H42 3.2292 no .
C40 C43 2.747(3) no .
C40 H44A 2.5396 no .
C40 H44B 3.0702 no .
C40 H44C 3.1779 no .
H40 H41 2.3069 no .
H40 C42 3.2220 no .
H40 C44 2.6412 no .
H40 H44A 2.3135 no .
H40 H44B 3.2194 no .
H40 H44C 3.3789 no .
C41 H43 3.2417 no .
H41 H42 2.3143 no .
H41 C43 3.2477 no .
H42 H43 2.3437 no .
C45 H47 3.2595 no .
C45 C48 2.782(2) no .
C45 H49 3.2863 no .
C45 H51A 2.6644 no .
C45 H51B 3.2963 no .
C45 H51C 2.9374 no .
C46 H48 3.2863 no .
C46 C49 2.814(3) no .
C46 H50 3.2780 no .
C47 H49 3.2481 no .
C47 C50 2.747(3) no .
C47 H51A 3.2380 no .
C47 H51B 2.5729 no .
C47 H51C 2.9906 no .
H47 H48 2.3192 no .
H47 C49 3.2379 no .
H47 C51 2.6521 no .
H47 H51A 3.4812 no .
H47 H51B 2.3796 no .
H47 H51C 3.0892 no .
C48 H50 3.2307 no .
H48 H49 2.3188 no .
H48 C50 3.2360 no .
H49 H50 2.3328 no .
C52 H54 3.2683 no .
C52 C55 2.781(11) no .
C52 H56 3.2868 no .
C52 H58A 2.9677 no .
C52 H58B 2.6502 no .
C52 H58C 3.2882 no .
C53 H55 3.2767 no .
C53 C56 2.811(5) no .
C53 H57 3.2576 no .
C54 H56 3.2521 no .
C54 C57 2.729(11) no .
C54 H58A 2.9739 no .
C54 H58B 3.2447 no .
C54 H58C 2.5732 no .
H54 H55 2.3115 no .
H54 C56 3.2425 no .
H54 C58 2.6495 no .
H54 H58A 3.0515 no .
H54 H58B 3.4970 no .
H54 H58C 2.3918 no .
C55 H57 3.2061 no .
H55 H56 2.3268 no .
H55 C57 3.2120 no .
H56 H57 2.3080 no .
C59 H61 3.2441 no .
C59 C62 2.789(9) no .
C59 H63 3.2759 no .
C59 H65A 2.6484 no .
C59 H65B 3.2824 no .
C59 H65C 3.0159 no .
C60 H62 3.2928 no .
C60 C63 2.809(6) no .
C60 H64 3.2598 no .
C61 H63 3.2342 no .
C61 C64 2.719(9) no .
C61 H65A 3.2768 no .
C61 H65B 2.6216 no .
C61 H65C 2.9397 no .
H61 H62 2.3132 no .
H61 C63 3.2213 no .
H61 C65 2.6501 no .
H61 H65A 3.5257 no .
H61 H65B 2.4443 no .
H61 H65C 2.9849 no .
C62 H64 3.2303 no .
H62 H63 2.3327 no .
H62 C64 3.2415 no .
H63 H64 2.3275 no .
C66 H68 3.2649 no .
C66 C69 2.780(4) no .
C66 H70 3.2651 no .
C66 H72A 2.8947 no .
C66 H72B 3.3136 no .
C66 H72C 2.7129 no .
C67 H69 3.2650 no .
C67 C70 2.780(4) no .
C67 H71 3.2651 no .
C68 H70 3.2651 no .
C68 C71 2.780(5) no .
C68 H72A 3.0105 no .
C68 H72B 2.4970 no .
C68 H72C 3.1706 no .
H68 H69 2.3400 no .
H68 C70 3.2650 no .
H68 C72 2.6006 no .
H68 H72A 3.1232 no .
H68 H72B 2.2690 no .
H68 H72C 3.3824 no .
C69 H71 3.2651 no .
H69 H70 2.3401 no .
H69 C71 3.2651 no .
H70 H71 2.3400 no .
C73 H75 3.2650 no .
C73 C76 2.780(11) no .
C73 H77 3.2650 no .
C73 H79B 2.6638 no .
C73 H79C 2.7882 no .
C73 H79D 3.2906 no .
C74 H76 3.2650 no .
C74 C77 2.780(15) no .
C74 H78 3.2649 no .
C75 H77 3.2649 no .
C75 C78 2.780(12) no .
C75 H79B 3.2524 no .
C75 H79C 3.1091 no .
C75 H79D 2.6453 no .
H75 H76 2.3400 no .
H75 C77 3.2650 no .
H75 C79 2.7454 no .
H75 H79B 3.4958 no .
H75 H79C 3.2933 no .
H75 H79D 2.4677 no .
C76 H78 3.2650 no .
H76 H77 2.3400 no .
H76 C78 3.2650 no .
H77 H78 2.3401 no .
C80 H82 3.2649 no .
C80 C83 2.780(11) no .
C80 H84 3.2650 no .
C80 H86A 3.3062 no .
C80 H86B 2.7078 no .
C80 H86C 2.8442 no .
C81 H83 3.2650 no .
C81 C84 2.780(15) no .
C81 H85 3.2649 no .
C82 H84 3.2650 no .
C82 C85 2.780(12) no .
C82 H86A 2.5267 no .
C82 H86B 3.2008 no .
C82 H86C 2.9893 no .
H82 H83 2.3401 no .
H82 C84 3.2650 no .
H82 C86 2.6239 no .
H82 H86A 2.3077 no .
H82 H86B 3.4126 no .
H82 H86C 3.1335 no .
C83 H85 3.2650 no .
H83 H84 2.3400 no .
H83 C85 3.2650 no .
H84 H85 2.3401 no .
C1 H15 3.4617 no 4_565
C1 H42 3.4427 no 2_545
C1 H51C 2.8642 no 4_565
H1 C46 3.2585 no 4_565
H1 C47 3.1172 no 4_565
H1 H47 3.0994 no 4_565
H1 C51 3.4997 no 4_565
H1 H51C 2.9760 no 4_565
C2 H11 3.3985 no 4_565
C2 H15 3.1402 no 4_565
C2 H35 3.3411 no 3_666
C2 H36 3.2425 no 3_666
C2 H51C 3.5089 no 4_565
C3 H11 3.0800 no 4_565
C3 H15 3.5586 no 4_565
C3 H36 3.1301 no 3_666
H3 C10 3.5017 no 4_565
H3 C11 3.2166 no 4_565
H3 H11 2.6540 no 4_565
H3 H36 3.1008 no 3_666
H3 C38 3.1074 no 4_565
H3 C42 3.4088 no 4_565
H3 C43 2.9692 no 4_565
H3 H43 3.1426 no 4_565
C4 H72A 3.5329 no 3_666
C5 H41 3.0829 no 2_545
C5 H51C 3.4477 no 4_565
C5 H72A 3.2839 no 3_666
C5 H72B 3.5277 no 3_666
C5 H84 3.4701 no 3_666
H5 H41 2.9016 no 2_545
H5 C55 3.3600 no 4_465
H5 H55 3.1809 no 4_465
H5 C56 3.5172 no 4_465
H5 H56 3.4665 no 4_465
H5 H61 3.4605 no 4_465
H5 H65B 3.4625 no 4_465
H5 C72 3.1646 no 3_666
H5 H72A 2.7821 no 3_666
H5 H72B 2.7021 no 3_666
H5 H77 3.3536 no 3_666
H5 H78 3.3034 no 3_666
H5 C84 3.2403 no 3_666
H5 H84 2.5544 no 3_666
H5 C85 3.4957 no 3_666
H5 H85 3.0695 no 3_666
C6 H41 3.1092 no 2_545
C6 H42 3.2921 no 2_545
C6 H51C 2.8830 no 4_565
C7 H37C 3.2095 no 4_464
C7 H41 3.4481 no 2_545
C7 H42 3.3442 no 2_545
C7 H47 3.1190 no 4_565
C7 H58C 3.3854 no 3_665
C7 H63 3.3976 no 3_665
H7 H41 3.4288 no 2_545
H7 C42 3.4311 no 2_545
H7 H42 2.7023 no 2_545
H7 H47 3.5998 no 4_565
H7 C58 3.3996 no 3_665
H7 H58A 3.5520 no 3_665
H7 H58B 3.4223 no 3_665
H7 H58C 2.7335 no 3_665
H7 H63 2.8760 no 3_665
H7 H64 3.3552 no 3_665
C8 H41 3.0433 no 2_545
C8 H42 3.5877 no 2_545
C8 H47 3.3609 no 4_565
C8 H51B 3.3654 no 4_565
C8 H51C 3.2843 no 4_565
C9 H47 3.5863 no 4_565
C9 H51B 3.0728 no 4_565
C9 H51C 3.5009 no 4_565
C9 H55 3.5804 no 4_465
H9 H51B 3.1396 no 4_565
H9 H51C 3.4725 no 4_565
H9 C54 3.1331 no 4_465
H9 H54 2.7975 no 4_465
H9 C55 3.0648 no 4_465
H9 H55 2.6681 no 4_465
H9 C61 3.4168 no 4_465
H9 H61 3.2421 no 4_465
H9 C62 3.2158 no 4_465
H9 H62 2.8887 no 4_465
C10 H3 3.5017 no 4_464
C10 H37C 3.2821 no 4_464
C10 H47 3.5293 no 4_565
C10 H51B 3.4933 no 4_565
C11 H3 3.2166 no 4_464
C11 H37C 2.9489 no 4_464
C11 H47 3.1947 no 4_565
H11 C2 3.3985 no 4_464
H11 C3 3.0800 no 4_464
H11 H3 2.6540 no 4_464
H11 C29 3.3472 no 4_464
H11 H29 2.9879 no 4_464
H11 C30 3.4533 no 4_464
H11 H37C 3.3026 no 4_464
C12 H37C 2.9356 no 4_464
C12 H47 2.9668 no 4_565
C13 C47 3.598(2) no 4_565
C13 H47 3.2425 no 4_565
C13 C48 3.368(3) no 4_565
C13 H48 2.7975 no 4_565
C13 C58 3.487(7) no 3_665
C13 H58B 2.7872 no 3_665
C13 H58C 3.4294 no 3_665
C13 H64 2.9418 no 3_665
H13 C47 3.0202 no 4_565
H13 H47 2.7905 no 4_565
H13 C48 2.9155 no 4_565
H13 H48 2.5928 no 4_565
H13 H58B 3.2511 no 3_665
H13 H64 3.3326 no 3_665
C14 H47 3.3830 no 4_565
C14 H48 3.5881 no 4_565
C14 H58B 3.0309 no 3_665
C14 H58C 3.3216 no 3_665
C14 H64 3.1940 no 3_665
C15 H58B 3.2398 no 3_665
C15 H64 3.4722 no 3_665
C15 H70 3.4213 no 2_655
H15 C1 3.4617 no 4_464
H15 C2 3.1402 no 4_464
H15 C3 3.5586 no 4_464
H15 C30 3.4369 no 4_464
C16 H58B 3.2218 no 3_665
C16 H64 3.5105 no 3_665
C16 H69 3.3295 no 2_655
C16 H70 3.3226 no 2_655
C16 H75 3.2925 no 2_655
C17 H58B 2.9742 no 3_665
C17 H64 3.2590 no 3_665
C17 C69 3.449(4) no 2_655
C17 H69 2.8247 no 2_655
C17 H75 3.2418 no 2_655
C17 H76 3.4585 no 2_655
C17 H82 3.2750 no 2_655
H17 C19 3.0176 no 3_665
H17 H19 3.3101 no 3_665
H17 C20 3.3349 no 3_665
H17 C21 3.5146 no 3_665
H17 C22 3.4981 no 3_665
H17 C23 3.3198 no 3_665
H17 C24 3.1085 no 3_665
H17 H34 3.4061 no 1_554
H17 H58B 3.4967 no 3_665
H17 C69 3.4941 no 2_655
H17 H69 2.7055 no 2_655
H17 H75 3.4896 no 2_655
H17 H76 3.1477 no 2_655
H17 H82 3.3498 no 2_655
C18 H48 3.0689 no 4_565
C18 H58B 2.7575 no 3_665
C18 H64 2.9736 no 3_665
C18 H69 3.3284 no 2_655
C18 H82 3.5442 no 2_655
C19 H17 3.0176 no 3_665
C19 H48 3.5278 no 4_565
H19 H17 3.3101 no 3_665
H19 H35 2.9713 no 3_666
H19 C58 3.5253 no 3_665
H19 H58A 3.1076 no 3_665
H19 H58B 3.1888 no 3_665
H19 H64 3.1682 no 3_665
C20 H17 3.3349 no 3_665
C20 H48 3.1397 no 4_565
C20 H58B 3.5531 no 3_665
C21 H17 3.5146 no 3_665
C21 H48 3.5336 no 4_565
C21 H68 3.3327 no 2_655
C21 H69 3.5110 no 2_655
C21 C76 3.424(8) no 2_655
C21 H76 3.0884 no 2_655
C21 C83 3.394(9) no 2_655
C21 H83 3.0533 no 2_655
H21 H34 3.1432 no 1_554
H21 C68 3.1499 no 2_655
H21 H68 2.7481 no 2_655
H21 C69 3.1962 no 2_655
H21 H69 2.8367 no 2_655
H21 C76 2.8355 no 2_655
H21 H76 2.3125 no 2_655
H21 C77 3.3588 no 2_655
H21 H77 3.2870 no 2_655
H21 C82 3.3383 no 2_655
H21 H82 3.2519 no 2_655
H21 C83 2.8359 no 2_655
H21 H83 2.3135 no 2_655
C22 H17 3.4981 no 3_665
C22 H49 3.4603 no 4_565
C22 H51A 3.1456 no 3_665
C23 H17 3.3198 no 3_665
C23 H49 3.4678 no 4_565
C23 H51A 3.0820 no 3_665
H23 H44A 3.5779 no 2_645
H23 H44C 3.2473 no 2_645
H23 C46 3.2841 no 3_665
H23 C51 3.1453 no 3_665
H23 H51A 2.6964 no 3_665
H23 H51B 3.0661 no 3_665
C24 H17 3.1085 no 3_665
C25 H35 2.9969 no 3_666
H25 H35 3.4507 no 3_666
H25 C45 3.5932 no 4_565
H25 C46 3.4552 no 4_565
H25 C47 3.2767 no 4_565
H25 C48 3.2649 no 4_565
H25 C49 3.4290 no 4_565
H25 C50 3.5845 no 4_565
C26 H35 3.2579 no 3_666
C27 H35 3.5535 no 3_666
H27 C45 3.2749 no 3_665
H27 C46 3.1652 no 3_665
H27 C47 2.9209 no 3_665
H27 H47 3.3873 no 3_665
H27 C48 2.8335 no 3_665
H27 H48 3.2718 no 3_665
H27 C49 2.9597 no 3_665
H27 H49 3.4531 no 3_665
H27 C50 3.1594 no 3_665
C28 H35 3.5509 no 3_666
C29 H11 3.3472 no 4_565
C29 H35 3.2025 no 3_666
C29 H36 3.2808 no 3_666
C29 H44B 3.5561 no 4_565
H29 H11 2.9879 no 4_565
H29 H36 3.0976 no 3_666
H29 C38 3.5026 no 4_565
H29 C39 3.1199 no 4_565
H29 C40 3.1865 no 4_565
H29 H40 3.4690 no 4_565
H29 C44 3.5904 no 4_565
H29 H44B 3.1601 no 4_565
C30 H11 3.4533 no 4_565
C30 H15 3.4369 no 4_565
C30 H35 2.9022 no 3_666
C30 H36 3.3902 no 3_666
C31 H43 3.0824 no 4_565
C31 C72 3.554(5) no 3_666
C31 H72A 3.2057 no 3_666
C31 H72B 3.5936 no 3_666
C31 H72C 3.2917 no 3_666
C31 H78 3.5122 no 3_666
C31 H85 2.9596 no 3_666
C32 H43 3.0755 no 4_565
C32 H56 2.9117 no 4_465
C32 H65B 3.0925 no 4_465
C32 H85 3.5732 no 3_666
C33 H40 3.4183 no 3_676
C33 H43 3.0855 no 4_565
C33 H56 3.3037 no 4_465
C33 H65B 3.2369 no 4_465
C33 H68 3.5389 no 2_656
C33 H72C 3.5938 no 3_666
C33 H76 3.2326 no 2_656
C33 H83 3.1276 no 2_656
H33 C40 3.1693 no 3_676
H33 H40 2.4873 no 3_676
H33 C41 3.5640 no 3_676
H33 H41 3.2800 no 3_676
H33 H56 3.2336 no 4_465
H33 H65B 3.2902 no 4_465
H33 C68 3.2772 no 2_656
H33 H68 2.9076 no 2_656
H33 C69 3.5260 no 2_656
H33 H69 3.3621 no 2_656
H33 C76 3.0793 no 2_656
H33 H76 2.7895 no 2_656
H33 C77 3.3303 no 2_656
H33 H77 3.2387 no 2_656
H33 C82 3.5565 no 2_656
H33 C83 2.9954 no 2_656
H33 H83 2.6639 no 2_656
C34 H43 3.1176 no 4_565
C34 H58A 3.1550 no 1_556
C34 H68 3.5820 no 2_656
C34 H69 3.4375 no 2_656
C34 H72C 3.2133 no 3_666
C34 H76 2.9222 no 2_656
C34 H83 2.9491 no 2_656
C34 H85 3.4864 no 3_666
H34 H17 3.4061 no 1_556
H34 H21 3.1432 no 1_556
H34 H50 3.3122 no 1_556
H34 H58A 2.7361 no 1_556
H34 C68 3.5166 no 2_656
H34 H68 3.0145 no 2_656
H34 C69 3.3392 no 2_656
H34 H69 2.6531 no 2_656
H34 C76 3.0255 no 2_656
H34 H76 2.1504 no 2_656
H34 H82 3.3707 no 2_656
H34 C83 3.1400 no 2_656
H34 H83 2.3193 no 2_656
C35 H42 3.1736 no 4_565
C35 H43 3.0884 no 4_565
C35 H58A 3.4526 no 1_556
C35 H72A 3.5268 no 3_666
C35 H72C 2.8666 no 3_666
C35 H78 3.4384 no 3_666
C35 H85 2.9294 no 3_666
H35 C2 3.3411 no 3_666
H35 H19 2.9713 no 3_666
H35 C25 2.9969 no 3_666
H35 H25 3.4507 no 3_666
H35 C26 3.2579 no 3_666
H35 C27 3.5535 no 3_666
H35 C28 3.5509 no 3_666
H35 C29 3.2025 no 3_666
H35 C30 2.9022 no 3_666
H35 H42 3.0881 no 4_565
H35 H58A 3.2689 no 1_556
H35 H72C 3.1880 no 3_666
H35 H85 3.2935 no 3_666
C36 H42 3.2399 no 4_565
C36 C43 3.536(3) no 4_565
C36 H43 3.0605 no 4_565
C36 C72 3.329(5) no 3_666
C36 H72A 2.9188 no 3_666
C36 H72C 2.8992 no 3_666
C36 H78 3.1711 no 3_666
C36 C85 3.545(9) no 3_666
C36 H85 2.6118 no 3_666
H36 C2 3.2425 no 3_666
H36 C3 3.1301 no 3_666
H36 H3 3.1008 no 3_666
H36 C29 3.2808 no 3_666
H36 H29 3.0976 no 3_666
H36 C30 3.3902 no 3_666
H36 H36 3.3908 no 3_666
H36 H42 3.1973 no 4_565
H36 H43 3.5706 no 4_565
H36 C72 3.4887 no 3_666
H36 H72A 2.8577 no 3_666
H36 H72C 3.2320 no 3_666
H36 H78 3.2924 no 3_666
H36 H85 2.8014 no 3_666
C37 H41 3.5648 no 3_676
C37 H55 3.5775 no 4_465
C37 C56 3.407(5) no 4_465
C37 H56 2.5539 no 4_465
C37 H63 3.3899 no 2_655
C37 H65B 3.2531 no 4_465
H37A C40 2.9831 no 3_676
H37A H40 3.0107 no 3_676
H37A C41 2.8734 no 3_676
H37A H41 2.8448 no 3_676
H37A C42 3.5883 no 3_676
H37A C56 3.2073 no 4_465
H37A H56 2.2861 no 4_465
H37A H61 3.5619 no 4_465
H37A H62 3.1627 no 2_655
H37A H63 3.0336 no 2_655
H37A H65B 3.1007 no 4_465
H37B H51C 3.5233 no 4_565
H37B C55 3.1709 no 4_465
H37B H55 2.7190 no 4_465
H37B C56 2.9467 no 4_465
H37B H56 2.2707 no 4_465
H37B H61 2.9159 no 4_465
H37B C62 3.5843 no 2_655
H37B H62 3.2921 no 2_655
H37B H63 3.3857 no 2_655
H37B H65B 3.0393 no 4_465
H37C C7 3.2095 no 4_565
H37C C10 3.2821 no 4_565
H37C C11 2.9489 no 4_565
H37C H11 3.3026 no 4_565
H37C C12 2.9356 no 4_565
H37C H41 3.4735 no 3_676
H37C H56 3.5021 no 4_465
H37C H63 3.1925 no 2_655
C38 H3 3.1074 no 4_464
C38 H29 3.5026 no 4_464
C38 H54 3.3984 no 4_465
C38 H62 3.3489 no 4_465
C39 H29 3.1199 no 4_464
C40 H29 3.1865 no 4_464
C40 H33 3.1693 no 3_676
C40 H37A 2.9831 no 3_676
C40 C67 3.482(4) no 4_464
C40 H72A 3.1407 no 4_464
C40 C77 3.583(8) no 4_464
C40 C78 3.466(10) no 4_464
H40 H29 3.4690 no 4_464
H40 C33 3.4183 no 3_676
H40 H33 2.4873 no 3_676
H40 H37A 3.0107 no 3_676
H40 C66 3.4256 no 4_464
H40 C67 2.8965 no 4_464
H40 C68 2.8435 no 4_464
H40 H68 3.0566 no 4_464
H40 C69 3.3356 no 4_464
H40 C72 3.4058 no 4_464
H40 H72A 3.0271 no 4_464
H40 C73 3.2873 no 4_464
H40 C74 3.4506 no 4_464
H40 C75 3.3294 no 4_464
H40 C76 3.0273 no 4_464
H40 H76 3.4852 no 4_464
H40 C77 2.8399 no 4_464
H40 H77 3.2085 no 4_464
H40 C78 2.9808 no 4_464
H40 H78 3.4172 no 4_464
H40 C80 3.2943 no 4_464
H40 C81 3.1945 no 4_464
H40 C82 3.0283 no 4_464
H40 H82 3.5031 no 4_464
H40 C83 2.9638 no 4_464
H40 H83 3.4090 no 4_464
H40 C84 3.0711 no 4_464
H40 H84 3.5653 no 4_464
H40 C85 3.2351 no 4_464
C41 H33 3.5640 no 3_676
C41 H37A 2.8734 no 3_676
C41 H63 3.3095 no 4_465
C41 H72A 3.0627 no 4_464
H41 C5 3.0829 no 2_555
H41 H5 2.9016 no 2_555
H41 C6 3.1092 no 2_555
H41 C7 3.4481 no 2_555
H41 H7 3.4288 no 2_555
H41 C8 3.0433 no 2_555
H41 H33 3.2800 no 3_676
H41 C37 3.5648 no 3_676
H41 H37A 2.8448 no 3_676
H41 H37C 3.4735 no 3_676
H41 H63 3.5940 no 4_465
H41 C72 3.5959 no 4_464
H41 H72A 2.8814 no 4_464
H41 H77 3.5119 no 4_464
H41 C84 3.4254 no 4_464
H41 H84 3.3309 no 4_464
C42 H3 3.4088 no 4_464
C42 H7 3.4311 no 2_555
C42 H37A 3.5883 no 3_676
C42 H54 3.4703 no 4_465
C42 H58C 3.2855 no 4_465
C42 C63 3.435(5) no 4_465
C42 H63 2.7176 no 4_465
H42 C1 3.4427 no 2_555
H42 C6 3.2921 no 2_555
H42 C7 3.3442 no 2_555
H42 H7 2.7023 no 2_555
H42 C8 3.5877 no 2_555
H42 C35 3.1736 no 4_464
H42 H35 3.0881 no 4_464
H42 C36 3.2399 no 4_464
H42 H36 3.1973 no 4_464
H42 H58A 3.4360 no 4_465
H42 H58C 2.9481 no 4_465
H42 C63 3.3868 no 4_465
H42 H63 2.6223 no 4_465
C43 H3 2.9692 no 4_464
C43 C36 3.536(3) no 4_464
C43 H54 3.0474 no 4_465
C43 H62 3.3152 no 4_465
C43 C63 3.497(5) no 4_465
C43 H63 3.1095 no 4_465
H43 H3 3.1426 no 4_464
H43 C31 3.0824 no 4_464
H43 C32 3.0755 no 4_464
H43 C33 3.0855 no 4_464
H43 C34 3.1176 no 4_464
H43 C35 3.0884 no 4_464
H43 C36 3.0605 no 4_464
H43 H36 3.5706 no 4_464
H43 H54 3.0649 no 4_465
H43 H58A 3.4618 no 4_465
H43 H58C 3.5616 no 4_465
H43 H62 3.5668 no 4_465
H43 C63 3.4721 no 4_465
H43 H63 3.2551 no 4_465
C44 H29 3.5904 no 4_464
C44 H47 3.4831 no 4_565
C44 H51B 3.2885 no 4_565
C44 H65C 3.0765 no 2_655
C44 H79B 3.4916 no 4_464
C44 H79C 3.2446 no 2_655
C44 H86B 3.5093 no 4_464
H44A H23 3.5779 no 2_655
H44A H57 3.3595 no 2_655
H44A H65C 2.6804 no 2_655
H44A C66 3.5324 no 4_464
H44A C69 3.5339 no 4_464
H44A C70 3.1891 no 4_464
H44A H70 3.4833 no 4_464
H44A C71 3.1882 no 4_464
H44A H71 3.4821 no 4_464
H44A C74 3.1226 no 4_464
H44A C75 3.2472 no 4_464
H44A H75 3.4271 no 4_464
H44A C79 3.5249 no 4_464
H44A H79B 3.3014 no 4_464
H44A H79C 3.3078 no 2_655
H44A H79D 3.5074 no 4_464
H44A C81 3.2739 no 4_464
H44A C82 3.4888 no 4_464
H44A H82 3.5578 no 4_464
H44A C86 3.4407 no 4_464
H44A H86A 3.2945 no 4_464
H44A H86B 3.1961 no 4_464
H44B C29 3.5561 no 4_464
H44B H29 3.1601 no 4_464
H44B H47 3.1988 no 4_565
H44B C66 3.5664 no 4_464
H44B C71 3.3884 no 4_464
H44B H71 3.2584 no 2_655
H44B H71 3.3571 no 4_464
H44B C74 3.4770 no 4_464
H44B C79 3.1736 no 2_655
H44B C79 3.4406 no 4_464
H44B H79B 3.5278 no 2_655
H44B H79B 2.7970 no 4_464
H44B H79C 2.6375 no 2_655
H44B H79D 2.9203 no 2_655
H44B C86 3.5925 no 2_655
H44B C86 3.5826 no 4_464
H44B H86A 3.5305 no 2_655
H44B H86B 2.9258 no 4_464
H44B H86C 3.0780 no 2_655
H44C H23 3.2473 no 2_655
H44C C47 3.4705 no 4_565
H44C H47 2.8639 no 4_565
H44C C51 3.2275 no 4_565
H44C H51A 3.5904 no 4_565
H44C H51B 2.3141 no 4_565
H44C H57 3.5423 no 2_655
H44C H65C 2.7370 no 2_655
H44C H79C 3.2935 no 2_655
C45 H25 3.5932 no 4_464
C45 H27 3.2749 no 3_665
C46 H1 3.2585 no 4_464
C46 H23 3.2841 no 3_665
C46 H25 3.4552 no 4_464
C46 H27 3.1652 no 3_665
C47 H1 3.1172 no 4_464
C47 C13 3.598(2) no 4_464
C47 H13 3.0202 no 4_464
C47 H25 3.2767 no 4_464
C47 H27 2.9209 no 3_665
C47 H44C 3.4705 no 4_464
C47 H79C 3.1701 no 3_665
C47 H86C 2.9072 no 3_665
H47 H1 3.0994 no 4_464
H47 C7 3.1190 no 4_464
H47 H7 3.5998 no 4_464
H47 C8 3.3609 no 4_464
H47 C9 3.5863 no 4_464
H47 C10 3.5293 no 4_464
H47 C11 3.1947 no 4_464
H47 C12 2.9668 no 4_464
H47 C13 3.2425 no 4_464
H47 H13 2.7905 no 4_464
H47 C14 3.3830 no 4_464
H47 H27 3.3873 no 3_665
H47 C44 3.4831 no 4_464
H47 H44B 3.1988 no 4_464
H47 H44C 2.8639 no 4_464
H47 H79C 2.9775 no 3_665
H47 H86C 2.7902 no 3_665
C48 C13 3.368(3) no 4_464
C48 H13 2.9155 no 4_464
C48 H25 3.2649 no 4_464
C48 H27 2.8335 no 3_665
C48 C66 3.478(4) no 3_665
C48 C71 3.500(4) no 3_665
C48 C73 3.583(13) no 3_665
C48 C74 3.450(11) no 3_665
C48 H79C 3.1747 no 3_665
C48 C81 3.395(11) no 3_665
C48 C86 3.41(2) no 3_665
C48 H86C 2.6674 no 3_665
H48 C13 2.7975 no 4_464
H48 H13 2.5928 no 4_464
H48 C14 3.5881 no 4_464
H48 C18 3.0689 no 4_464
H48 C19 3.5278 no 4_464
H48 C20 3.1397 no 4_464
H48 C21 3.5336 no 4_464
H48 H27 3.2718 no 3_665
H48 C66 3.1981 no 3_665
H48 C67 3.3461 no 3_665
H48 C68 3.3268 no 3_665
H48 C69 3.1575 no 3_665
H48 C70 3.0002 no 3_665
H48 H70 3.4343 no 3_665
H48 C71 3.0216 no 3_665
H48 H71 3.4657 no 3_665
H48 C73 3.3239 no 3_665
H48 C74 2.9235 no 3_665
H48 C75 2.9598 no 3_665
H48 H75 3.2548 no 3_665
H48 C76 3.3873 no 3_665
H48 C79 3.4163 no 3_665
H48 H79C 3.0018 no 3_665
H48 C80 3.4801 no 3_665
H48 C81 2.8851 no 3_665
H48 C82 3.0198 no 3_665
H48 H82 3.1738 no 3_665
H48 C86 2.9561 no 3_665
H48 H86A 3.2513 no 3_665
H48 H86C 2.3727 no 3_665
C49 H25 3.4290 no 4_464
C49 H27 2.9597 no 3_665
C49 H65A 3.1582 no 4_464
C49 H72C 3.4312 no 3_665
H49 C22 3.4603 no 4_464
H49 C23 3.4678 no 4_464
H49 H27 3.4531 no 3_665
H49 C57 3.4141 no 4_464
H49 H57 2.7839 no 4_464
H49 C65 3.2181 no 4_464
H49 H65A 2.2623 no 4_464
H49 H65B 3.5276 no 4_464
H49 C66 3.5862 no 3_665
H49 C67 3.1932 no 3_665
H49 C68 3.5768 no 3_665
H49 C72 3.2782 no 3_665
H49 H72B 3.2909 no 3_665
H49 H72C 2.8638 no 3_665
H49 C73 3.4796 no 3_665
H49 C77 3.4462 no 3_665
H49 C78 3.1918 no 3_665
H49 H78 3.3560 no 3_665
H49 C80 3.3286 no 3_665
H49 C84 3.4365 no 3_665
H49 C85 3.2324 no 3_665
H49 H85 3.5541 no 3_665
C50 H25 3.5845 no 4_464
C50 H27 3.1594 no 3_665
C50 H69 3.1727 no 2_655
C50 H70 3.4602 no 2_655
C50 H75 3.3206 no 2_655
H50 H34 3.3122 no 1_554
H50 C69 3.0058 no 2_655
H50 H69 2.2834 no 2_655
H50 C70 3.2932 no 2_655
H50 H70 2.8745 no 2_655
H50 C75 3.3116 no 2_655
H50 H75 2.5473 no 2_655
H50 H76 3.1983 no 2_655
H50 H82 2.7937 no 2_655
C51 H1 3.4997 no 4_464
C51 H23 3.1453 no 3_665
C51 H44C 3.2275 no 4_464
C51 C59 3.598(5) no 3_665
H51A C22 3.1456 no 3_665
H51A C23 3.0820 no 3_665
H51A H23 2.6964 no 3_665
H51A H44C 3.5904 no 4_464
H51A C52 2.9254 no 3_665
H51A C53 3.0533 no 3_665
H51A C57 3.5013 no 3_665
H51A C58 3.3938 no 3_665
H51A H58B 2.9770 no 3_665
H51A H58C 3.5898 no 3_665
H51A C59 2.6738 no 3_665
H51A C60 3.1172 no 3_665
H51A C61 3.5951 no 3_665
H51A C63 3.3707 no 3_665
H51A C64 2.8401 no 3_665
H51A H64 3.1625 no 3_665
H51B C8 3.3654 no 4_464
H51B C9 3.0728 no 4_464
H51B H9 3.1396 no 4_464
H51B C10 3.4933 no 4_464
H51B H23 3.0661 no 3_665
H51B C44 3.2885 no 4_464
H51B H44C 2.3141 no 4_464
H51B H65C 3.4544 no 3_665
H51C C1 2.8642 no 4_464
H51C H1 2.9760 no 4_464
H51C C2 3.5089 no 4_464
H51C C5 3.4477 no 4_464
H51C C6 2.8830 no 4_464
H51C C8 3.2843 no 4_464
H51C C9 3.5009 no 4_464
H51C H9 3.4725 no 4_464
H51C H37B 3.5233 no 4_464
C52 H51A 2.9254 no 3_665
C52 H68 3.5063 no 2_655
C52 H72B 3.5833 no 2_655
C53 H51A 3.0533 no 3_665
C54 H9 3.1331 no 4_564
C54 H55 3.4927 no 3_765
H54 H9 2.7975 no 4_564
H54 C38 3.3984 no 4_564
H54 C42 3.4703 no 4_564
H54 C43 3.0474 no 4_564
H54 H43 3.0649 no 4_564
H54 H55 3.4391 no 3_765
C55 H5 3.3600 no 4_564
C55 H9 3.0648 no 4_564
C55 H37B 3.1709 no 4_564
C55 H55 3.2268 no 3_765
H55 H5 3.1809 no 4_564
H55 C9 3.5804 no 4_564
H55 H9 2.6681 no 4_564
H55 C37 3.5775 no 4_564
H55 H37B 2.7190 no 4_564
H55 C54 3.4927 no 3_765
H55 H54 3.4391 no 3_765
H55 C55 3.2268 no 3_765
H55 H55 2.9729 no 3_765
C56 H5 3.5172 no 4_564
C56 C37 3.407(5) no 4_564
C56 H37A 3.2073 no 4_564
C56 H37B 2.9467 no 4_564
C56 H72B 3.2305 no 2_655
H56 H5 3.4665 no 4_564
H56 C32 2.9117 no 4_564
H56 C33 3.3037 no 4_564
H56 H33 3.2336 no 4_564
H56 C37 2.5539 no 4_564
H56 H37A 2.2861 no 4_564
H56 H37B 2.2707 no 4_564
H56 H37C 3.5021 no 4_564
H56 H72B 3.4574 no 2_655
C57 H49 3.4141 no 4_565
C57 H51A 3.5013 no 3_665
C57 H72B 3.1346 no 2_655
H57 H44A 3.3595 no 2_645
H57 H44C 3.5423 no 2_645
H57 H49 2.7839 no 4_565
H57 H72B 3.3005 no 2_655
C58 H7 3.3996 no 3_665
C58 C13 3.487(7) no 3_665
C58 H19 3.5253 no 3_665
C58 H51A 3.3938 no 3_665
H58A H7 3.5520 no 3_665
H58A H19 3.1076 no 3_665
H58A C34 3.1550 no 1_554
H58A H34 2.7361 no 1_554
H58A C35 3.4526 no 1_554
H58A H35 3.2689 no 1_554
H58A H42 3.4360 no 4_564
H58A H43 3.4618 no 4_564
H58A H68 3.5944 no 2_655
H58B H7 3.4223 no 3_665
H58B C13 2.7872 no 3_665
H58B H13 3.2511 no 3_665
H58B C14 3.0309 no 3_665
H58B C15 3.2398 no 3_665
H58B C16 3.2218 no 3_665
H58B C17 2.9742 no 3_665
H58B H17 3.4967 no 3_665
H58B C18 2.7575 no 3_665
H58B H19 3.1888 no 3_665
H58B C20 3.5531 no 3_665
H58B H51A 2.9770 no 3_665
H58C C7 3.3854 no 3_665
H58C H7 2.7335 no 3_665
H58C C13 3.4294 no 3_665
H58C C14 3.3216 no 3_665
H58C C42 3.2855 no 4_564
H58C H42 2.9481 no 4_564
H58C H43 3.5616 no 4_564
H58C H51A 3.5898 no 3_665
C59 C51 3.598(5) no 3_665
C59 H51A 2.6738 no 3_665
C59 H77 3.4529 no 2_655
C60 H51A 3.1172 no 3_665
C60 H77 3.2952 no 2_655
C61 H9 3.4168 no 4_564
C61 H51A 3.5951 no 3_665
C61 H61 3.4774 no 3_765
C61 H62 3.3356 no 3_765
H61 H5 3.4605 no 4_564
H61 H9 3.2421 no 4_564
H61 H37A 3.5619 no 4_564
H61 H37B 2.9159 no 4_564
H61 C61 3.4774 no 3_765
H61 H61 3.1846 no 3_765
H61 C62 3.1888 no 3_765
H61 H62 2.6559 no 3_765
C62 H9 3.2158 no 4_564
C62 H37B 3.5843 no 2_645
C62 H61 3.1888 no 3_765
H62 H9 2.8887 no 4_564
H62 H37A 3.1627 no 2_645
H62 H37B 3.2921 no 2_645
H62 C38 3.3489 no 4_564
H62 C43 3.3152 no 4_564
H62 H43 3.5668 no 4_564
H62 C61 3.3356 no 3_765
H62 H61 2.6559 no 3_765
C63 C42 3.435(5) no 4_564
C63 H42 3.3868 no 4_564
C63 C43 3.497(5) no 4_564
C63 H43 3.4721 no 4_564
C63 H51A 3.3707 no 3_665
H63 C7 3.3976 no 3_665
H63 H7 2.8760 no 3_665
H63 C37 3.3899 no 2_645
H63 H37A 3.0336 no 2_645
H63 H37B 3.3857 no 2_645
H63 H37C 3.1925 no 2_645
H63 C41 3.3095 no 4_564
H63 H41 3.5940 no 4_564
H63 C42 2.7176 no 4_564
H63 H42 2.6223 no 4_564
H63 C43 3.1095 no 4_564
H63 H43 3.2551 no 4_564
C64 H51A 2.8401 no 3_665
H64 H7 3.3552 no 3_665
H64 C13 2.9418 no 3_665
H64 H13 3.3326 no 3_665
H64 C14 3.1940 no 3_665
H64 C15 3.4722 no 3_665
H64 C16 3.5105 no 3_665
H64 C17 3.2590 no 3_665
H64 C18 2.9736 no 3_665
H64 H19 3.1682 no 3_665
H64 H51A 3.1625 no 3_665
C65 H49 3.2181 no 4_565
C65 H77 3.5093 no 2_655
H65A C49 3.1582 no 4_565
H65A H49 2.2623 no 4_565
H65A C77 3.5427 no 2_655
H65A H77 3.2403 no 2_655
H65B H5 3.4625 no 4_564
H65B C32 3.0925 no 4_564
H65B C33 3.2369 no 4_564
H65B H33 3.2902 no 4_564
H65B C37 3.2531 no 4_564
H65B H37A 3.1007 no 4_564
H65B H37B 3.0393 no 4_564
H65B H49 3.5276 no 4_565
H65B H77 3.4110 no 2_655
H65B H78 3.5502 no 2_655
H65C C44 3.0765 no 2_645
H65C H44A 2.6804 no 2_645
H65C H44C 2.7370 no 2_645
H65C H51B 3.4544 no 3_665
C66 H40 3.4256 no 4_565
C66 H44A 3.5324 no 4_565
C66 H44B 3.5664 no 4_565
C66 C48 3.478(4) no 3_665
C66 H48 3.1981 no 3_665
C66 H49 3.5862 no 3_665
C67 C40 3.482(4) no 4_565
C67 H40 2.8965 no 4_565
C67 H48 3.3461 no 3_665
C67 H49 3.1932 no 3_665
C68 H21 3.1499 no 2_645
C68 H33 3.2772 no 2_646
C68 H34 3.5166 no 2_646
C68 H40 2.8435 no 4_565
C68 H48 3.3268 no 3_665
C68 H49 3.5768 no 3_665
H68 C21 3.3327 no 2_645
H68 H21 2.7481 no 2_645
H68 C33 3.5389 no 2_646
H68 H33 2.9076 no 2_646
H68 C34 3.5820 no 2_646
H68 H34 3.0145 no 2_646
H68 H40 3.0566 no 4_565
H68 C52 3.5063 no 2_645
H68 H58A 3.5944 no 2_645
C69 C17 3.449(4) no 2_645
C69 H17 3.4941 no 2_645
C69 H21 3.1962 no 2_645
C69 H33 3.5260 no 2_646
C69 H34 3.3392 no 2_646
C69 H40 3.3356 no 4_565
C69 H44A 3.5339 no 4_565
C69 H48 3.1575 no 3_665
C69 H50 3.0058 no 2_645
H69 C16 3.3295 no 2_645
H69 C17 2.8247 no 2_645
H69 H17 2.7055 no 2_645
H69 C18 3.3284 no 2_645
H69 C21 3.5110 no 2_645
H69 H21 2.8367 no 2_645
H69 H33 3.3621 no 2_646
H69 C34 3.4375 no 2_646
H69 H34 2.6531 no 2_646
H69 C50 3.1727 no 2_645
H69 H50 2.2834 no 2_645
C70 H44A 3.1891 no 4_565
C70 H48 3.0002 no 3_665
C70 H50 3.2932 no 2_645
H70 C15 3.4213 no 2_645
H70 C16 3.3226 no 2_645
H70 H44A 3.4833 no 4_565
H70 H48 3.4343 no 3_665
H70 C50 3.4602 no 2_645
H70 H50 2.8745 no 2_645
C71 H44A 3.1882 no 4_565
C71 H44B 3.3884 no 4_565
C71 C48 3.500(4) no 3_665
C71 H48 3.0216 no 3_665
C71 H71 3.3835 no 3_766
H71 H44A 3.4821 no 4_565
H71 H44B 3.2584 no 2_645
H71 H44B 3.3571 no 4_565
H71 H48 3.4657 no 3_665
H71 C71 3.3835 no 3_766
H71 H71 2.5823 no 3_766
C72 H5 3.1646 no 3_666
C72 C31 3.554(5) no 3_666
C72 C36 3.329(5) no 3_666
C72 H36 3.4887 no 3_666
C72 H40 3.4058 no 4_565
C72 H41 3.5959 no 4_565
C72 H49 3.2782 no 3_665
H72A C4 3.5329 no 3_666
H72A C5 3.2839 no 3_666
H72A H5 2.7821 no 3_666
H72A C31 3.2057 no 3_666
H72A C35 3.5268 no 3_666
H72A C36 2.9188 no 3_666
H72A H36 2.8577 no 3_666
H72A C40 3.1407 no 4_565
H72A H40 3.0271 no 4_565
H72A C41 3.0627 no 4_565
H72A H41 2.8814 no 4_565
H72B C5 3.5277 no 3_666
H72B H5 2.7021 no 3_666
H72B C31 3.5936 no 3_666
H72B H49 3.2909 no 3_665
H72B C52 3.5833 no 2_645
H72B C56 3.2305 no 2_645
H72B H56 3.4574 no 2_645
H72B C57 3.1346 no 2_645
H72B H57 3.3005 no 2_645
H72C C31 3.2917 no 3_666
H72C C33 3.5938 no 3_666
H72C C34 3.2133 no 3_666
H72C C35 2.8666 no 3_666
H72C H35 3.1880 no 3_666
H72C C36 2.8992 no 3_666
H72C H36 3.2320 no 3_666
H72C C49 3.4312 no 3_665
H72C H49 2.8638 no 3_665
C73 H40 3.2873 no 4_565
C73 C48 3.583(13) no 3_665
C73 H48 3.3239 no 3_665
C73 H49 3.4796 no 3_665
C74 H40 3.4506 no 4_565
C74 H44A 3.1226 no 4_565
C74 H44B 3.4770 no 4_565
C74 C48 3.450(11) no 3_665
C74 H48 2.9235 no 3_665
C74 H79B 3.3837 no 3_766
C75 H40 3.3294 no 4_565
C75 H44A 3.2472 no 4_565
C75 H48 2.9598 no 3_665
C75 H50 3.3116 no 2_645
H75 C16 3.2925 no 2_645
H75 C17 3.2418 no 2_645
H75 H17 3.4896 no 2_645
H75 H44A 3.4271 no 4_565
H75 H48 3.2548 no 3_665
H75 C50 3.3206 no 2_645
H75 H50 2.5473 no 2_645
C76 C21 3.424(8) no 2_645
C76 H21 2.8355 no 2_645
C76 H33 3.0793 no 2_646
C76 H34 3.0255 no 2_646
C76 H40 3.0273 no 4_565
C76 H48 3.3873 no 3_665
H76 C17 3.4585 no 2_645
H76 H17 3.1477 no 2_645
H76 C21 3.0884 no 2_645
H76 H21 2.3125 no 2_645
H76 C33 3.2326 no 2_646
H76 H33 2.7895 no 2_646
H76 C34 2.9222 no 2_646
H76 H34 2.1504 no 2_646
H76 H40 3.4852 no 4_565
H76 H50 3.1983 no 2_645
C77 H21 3.3588 no 2_645
C77 H33 3.3303 no 2_646
C77 C40 3.583(8) no 4_565
C77 H40 2.8399 no 4_565
C77 H49 3.4462 no 3_665
C77 H65A 3.5427 no 2_645
H77 H5 3.3536 no 3_666
H77 H21 3.2870 no 2_645
H77 H33 3.2387 no 2_646
H77 H40 3.2085 no 4_565
H77 H41 3.5119 no 4_565
H77 C59 3.4529 no 2_645
H77 C60 3.2952 no 2_645
H77 C65 3.5093 no 2_645
H77 H65A 3.2403 no 2_645
H77 H65B 3.4110 no 2_645
C78 C40 3.466(10) no 4_565
C78 H40 2.9808 no 4_565
C78 H49 3.1918 no 3_665
H78 H5 3.3034 no 3_666
H78 C31 3.5122 no 3_666
H78 C35 3.4384 no 3_666
H78 C36 3.1711 no 3_666
H78 H36 3.2924 no 3_666
H78 H40 3.4172 no 4_565
H78 H49 3.3560 no 3_665
H78 H65B 3.5502 no 2_645
C79 H44A 3.5249 no 4_565
C79 H44B 3.1736 no 2_645
C79 H44B 3.4406 no 4_565
C79 H48 3.4163 no 3_665
C79 C79 2.591(15) no 3_766
C79 H79B 2.0275 no 3_766
C79 H79C 3.0682 no 3_766
C79 H79D 2.3803 no 3_766
H79B C44 3.4916 no 4_565
H79B H44A 3.3014 no 4_565
H79B H44B 3.5278 no 2_645
H79B H44B 2.7970 no 4_565
H79B C74 3.3837 no 3_766
H79B C79 2.0275 no 3_766
H79B H79B 1.8521 no 3_766
H79B H79C 2.4843 no 3_766
H79B H79D 1.5572 no 3_766
H79C C44 3.2446 no 2_645
H79C H44A 3.3078 no 2_645
H79C H44B 2.6375 no 2_645
H79C H44C 3.2935 no 2_645
H79C C47 3.1701 no 3_665
H79C H47 2.9775 no 3_665
H79C C48 3.1747 no 3_665
H79C H48 3.0018 no 3_665
H79C C79 3.0682 no 3_766
H79C H79B 2.4843 no 3_766
H79C H79D 2.7798 no 3_766
H79D H44A 3.5074 no 4_565
H79D H44B 2.9203 no 2_645
H79D C79 2.3803 no 3_766
H79D H79B 1.5572 no 3_766
H79D H79C 2.7798 no 3_766
H79D H79D 2.5575 no 3_766
C80 H40 3.2943 no 4_565
C80 H48 3.4801 no 3_665
C80 H49 3.3286 no 3_665
C81 H40 3.1945 no 4_565
C81 H44A 3.2739 no 4_565
C81 C48 3.395(11) no 3_665
C81 H48 2.8851 no 3_665
C82 H21 3.3383 no 2_645
C82 H33 3.5565 no 2_646
C82 H40 3.0283 no 4_565
C82 H44A 3.4888 no 4_565
C82 H48 3.0198 no 3_665
H82 C17 3.2750 no 2_645
H82 H17 3.3498 no 2_645
H82 C18 3.5442 no 2_645
H82 H21 3.2519 no 2_645
H82 H34 3.3707 no 2_646
H82 H40 3.5031 no 4_565
H82 H44A 3.5578 no 4_565
H82 H48 3.1738 no 3_665
H82 H50 2.7937 no 2_645
C83 C21 3.394(9) no 2_645
C83 H21 2.8359 no 2_645
C83 H33 2.9954 no 2_646
C83 H34 3.1400 no 2_646
C83 H40 2.9638 no 4_565
H83 C21 3.0533 no 2_645
H83 H21 2.3135 no 2_645
H83 C33 3.1276 no 2_646
H83 H33 2.6639 no 2_646
H83 C34 2.9491 no 2_646
H83 H34 2.3193 no 2_646
H83 H40 3.4090 no 4_565
C84 H5 3.2403 no 3_666
C84 H40 3.0711 no 4_565
C84 H41 3.4254 no 4_565
C84 H49 3.4365 no 3_665
H84 C5 3.4701 no 3_666
H84 H5 2.5544 no 3_666
H84 H40 3.5653 no 4_565
H84 H41 3.3309 no 4_565
C85 H5 3.4957 no 3_666
C85 C36 3.545(9) no 3_666
C85 H40 3.2351 no 4_565
C85 H49 3.2324 no 3_665
H85 H5 3.0695 no 3_666
H85 C31 2.9596 no 3_666
H85 C32 3.5732 no 3_666
H85 C34 3.4864 no 3_666
H85 C35 2.9294 no 3_666
H85 H35 3.2935 no 3_666
H85 C36 2.6118 no 3_666
H85 H36 2.8014 no 3_666
H85 H49 3.5541 no 3_665
C86 H44A 3.4407 no 4_565
C86 H44B 3.5925 no 2_645
C86 H44B 3.5826 no 4_565
C86 C48 3.41(2) no 3_665
C86 H48 2.9561 no 3_665
C86 H86B 3.0415 no 3_766
H86A H44A 3.2945 no 4_565
H86A H44B 3.5305 no 2_645
H86A H48 3.2513 no 3_665
H86A H86B 2.8775 no 3_766
H86B C44 3.5093 no 4_565
H86B H44A 3.1961 no 4_565
H86B H44B 2.9258 no 4_565
H86B C86 3.0415 no 3_766
H86B H86A 2.8775 no 3_766
H86B H86B 2.4592 no 3_766
H86B H86C 3.3602 no 3_766
H86C H44B 3.0780 no 2_645
H86C C47 2.9072 no 3_665
H86C H47 2.7902 no 3_665
H86C C48 2.6674 no 3_665
H86C H48 2.3727 no 3_665
H86C H86B 3.3602 no 3_766

loop_
_geom_torsion_atom_site_label_1
_geom_torsion_atom_site_label_2
_geom_torsion_atom_site_label_3
_geom_torsion_atom_site_label_4
_geom_torsion
_geom_torsion_publ_flag
C2 C1 C6 C5 4.5(2) no
C2 C1 C6 C8 -175.00(13) no
C6 C1 C2 C3 -3.0(2) no
C6 C1 C2 C30 171.53(13) no
C1 C2 C3 C4 -0.4(2) no
C1 C2 C30 C25 6.9(2) no
C1 C2 C30 C29 -164.82(13) no
C3 C2 C30 C25 -179.10(13) no
C3 C2 C30 C29 9.2(2) no
C30 C2 C3 C4 -174.53(12) no
C2 C3 C4 C5 2.2(2) no
C2 C3 C4 C31 -179.30(13) no
C3 C4 C5 C6 -0.6(2) no
C3 C4 C31 C32 101.66(19) no
C3 C4 C31 C36 -75.3(2) no
C5 C4 C31 C32 -79.8(2) no
C5 C4 C31 C36 103.25(18) no
C31 C4 C5 C6 -179.15(13) no
C4 C5 C6 C1 -2.5(2) no
C4 C5 C6 C8 176.88(13) no
C1 C6 C8 C7 33.7(2) no
C1 C6 C8 C9 -136.33(17) no
C5 C6 C8 C7 -145.71(16) no
C5 C6 C8 C9 44.3(3) no
C8 C7 C12 C11 -8.5(2) no
C8 C7 C12 C14 162.95(15) no
C12 C7 C8 C6 -160.98(14) no
C12 C7 C8 C9 9.9(3) no
C6 C8 C9 C10 165.52(16) no
C7 C8 C9 C10 -4.4(3) no
C8 C9 C10 C11 -2.1(3) no
C8 C9 C10 C38 -178.58(14) no
C9 C10 C11 C12 3.6(2) no
C9 C10 C38 C39 109.5(2) no
C9 C10 C38 C43 -74.91(19) no
C11 C10 C38 C39 -67.10(18) no
C11 C10 C38 C43 108.54(18) no
C38 C10 C11 C12 -179.78(14) no
C10 C11 C12 C7 1.5(2) no
C10 C11 C12 C14 -169.37(13) no
C7 C12 C14 C13 -34.6(2) no
C7 C12 C14 C15 148.05(14) no
C11 C12 C14 C13 136.32(14) no
C11 C12 C14 C15 -41.1(2) no
C14 C13 C18 C17 2.5(2) no
C14 C13 C18 C20 179.99(14) no
C18 C13 C14 C12 179.05(14) no
C18 C13 C14 C15 -3.3(2) no
C12 C14 C15 C16 179.00(14) no
C13 C14 C15 C16 1.6(2) no
C14 C15 C16 C17 0.7(2) no
C14 C15 C16 C45 -177.40(13) no
C15 C16 C17 C18 -1.6(2) no
C15 C16 C45 C46 -57.7(2) no
C15 C16 C45 C50 118.55(17) no
C17 C16 C45 C46 124.23(17) no
C17 C16 C45 C50 -59.5(2) no
C45 C16 C17 C18 176.45(13) no
C16 C17 C18 C13 0.1(2) no
C16 C17 C18 C20 -177.12(13) no
C13 C18 C20 C19 30.25(18) no
C13 C18 C20 C21 -139.72(14) no
C17 C18 C20 C19 -152.49(14) no
C17 C18 C20 C21 37.5(2) no
C20 C19 C24 C23 -8.0(2) no
C20 C19 C24 C26 166.45(12) no
C24 C19 C20 C18 -162.14(13) no
C24 C19 C20 C21 8.6(2) no
C18 C20 C21 C22 166.40(11) no
C19 C20 C21 C22 -3.6(2) no
C20 C21 C22 C23 -1.7(2) no
C20 C21 C22 C52 -164.46(13) no
C20 C21 C22 C59 169.94(12) no
C21 C22 C23 C24 2.4(2) no
C21 C22 C52 C53 -59.6(5) no
C21 C22 C52 C57 122.8(4) no
C21 C22 C59 C60 128.3(3) no
C21 C22 C59 C64 -52.3(4) no
C23 C22 C52 C53 136.8(3) no
C23 C22 C52 C57 -40.8(5) no
C52 C22 C23 C24 166.8(3) no
C23 C22 C59 C60 -60.5(4) no
C23 C22 C59 C64 119.0(3) no
C59 C22 C23 C24 -168.5(2) no
C52 C22 C59 C60 10.7(5) no
C52 C22 C59 C64 -169.8(9) no
C59 C22 C52 C53 15.8(5) no
C59 C22 C52 C57 -161.9(10) no
C22 C23 C24 C19 2.2(2) no
C22 C23 C24 C26 -171.59(13) no
C19 C24 C26 C25 -39.11(19) no
C19 C24 C26 C27 135.90(15) no
C23 C24 C26 C25 134.82(15) no
C23 C24 C26 C27 -50.2(2) no
C26 C25 C30 C2 -163.60(13) no
C26 C25 C30 C29 8.8(2) no
C30 C25 C26 C24 165.40(13) no
C30 C25 C26 C27 -10.1(2) no
C24 C26 C27 C28 -170.91(14) no
C25 C26 C27 C28 4.0(2) no
C26 C27 C28 C29 2.7(3) no
C26 C27 C28 C66 -173.06(14) no
C26 C27 C28 C73 172.67(14) no
C26 C27 C28 C80 151.94(16) no
C27 C28 C29 C30 -4.0(3) no
C27 C28 C66 C67 -115.7(3) no
C27 C28 C66 C71 65.0(3) no
C27 C28 C73 C74 70.9(8) no
C27 C28 C73 C78 -107.3(9) no
C27 C28 C80 C81 83.3(7) no
C27 C28 C80 C85 -97.5(11) no
C29 C28 C66 C67 68.7(3) no
C29 C28 C66 C71 -110.6(3) no
C66 C28 C29 C30 171.53(17) no
C29 C28 C73 C74 -118.7(8) no
C29 C28 C73 C78 63.0(9) no
C73 C28 C29 C30 -174.7(4) no
C29 C28 C80 C81 -124.6(7) no
C29 C28 C80 C85 54.7(10) no
C80 C28 C29 C30 -158.0(4) no
C66 C28 C80 C81 -0.2(3) no
C66 C28 C80 C85 179.1(17) no
C80 C28 C66 C67 -0.5(8) no
C80 C28 C66 C71 -179.8(10) no
C28 C29 C30 C2 170.32(14) no
C28 C29 C30 C25 -1.5(2) no
C4 C31 C32 C33 -179.86(14) no
C4 C31 C32 C37 -3.0(3) no
C4 C31 C36 C35 179.50(15) no
C32 C31 C36 C35 2.5(3) no
C36 C31 C32 C33 -2.9(3) no
C36 C31 C32 C37 173.92(16) no
C31 C32 C33 C34 0.7(3) no
C37 C32 C33 C34 -176.13(19) no
C32 C33 C34 C35 2.0(4) no
C33 C34 C35 C36 -2.4(3) no
C34 C35 C36 C31 0.2(3) no
C10 C38 C39 C40 175.29(12) no
C10 C38 C39 C44 -4.1(2) no
C10 C38 C43 C42 -174.23(13) no
C39 C38 C43 C42 1.5(2) no
C43 C38 C39 C40 -0.3(2) no
C43 C38 C39 C44 -179.72(14) no
C38 C39 C40 C41 -0.9(2) no
C44 C39 C40 C41 178.49(16) no
C39 C40 C41 C42 1.0(3) no
C40 C41 C42 C43 0.1(3) no
C41 C42 C43 C38 -1.4(3) no
C16 C45 C46 C47 175.60(13) no
C16 C45 C46 C51 -4.9(2) no
C16 C45 C50 C49 -175.10(14) no
C46 C45 C50 C49 1.2(3) no
C50 C45 C46 C47 -0.6(2) no
C50 C45 C46 C51 178.93(15) no
C45 C46 C47 C48 -0.4(3) no
C51 C46 C47 C48 -179.96(15) no
C46 C47 C48 C49 0.9(3) no
C47 C48 C49 C50 -0.3(3) no
C48 C49 C50 C45 -0.7(3) no
C22 C52 C53 C54 -178.3(3) no
C22 C52 C53 C58 -0.9(6) no
C22 C52 C57 C56 178.2(4) no
C53 C52 C57 C56 0.6(9) no
C57 C52 C53 C54 -0.6(7) no
C57 C52 C53 C58 176.9(4) no
C52 C53 C54 C55 0.3(7) no
C58 C53 C54 C55 -177.2(4) no
C53 C54 C55 C56 0.1(9) no
C54 C55 C56 C57 -0.1(8) no
C55 C56 C57 C52 -0.2(9) no
C22 C59 C60 C61 178.8(3) no
C22 C59 C60 C65 -1.9(6) no
C22 C59 C64 C63 -177.3(3) no
C60 C59 C64 C63 2.1(7) no
C64 C59 C60 C61 -0.7(6) no
C64 C59 C60 C65 178.6(4) no
C59 C60 C61 C62 -0.2(7) no
C65 C60 C61 C62 -179.5(5) no
C60 C61 C62 C63 -0.4(8) no
C61 C62 C63 C64 1.8(6) no
C62 C63 C64 C59 -2.7(6) no
C28 C66 C67 C68 -179.3(2) no
C28 C66 C67 C72 2.1(5) no
C28 C66 C71 C70 179.3(3) no
C67 C66 C71 C70 0.0(5) no
C71 C66 C67 C68 -0.0(5) no
C71 C66 C67 C72 -178.6(3) no
C66 C67 C68 C69 -0.0(4) no
C72 C67 C68 C69 178.6(3) no
C67 C68 C69 C70 0.0(4) no
C68 C69 C70 C71 0.0(4) no
C69 C70 C71 C66 -0.0(5) no
C28 C73 C74 C75 -178.3(8) no
C28 C73 C74 C79 -2.5(14) no
C28 C73 C78 C77 178.2(7) no
C74 C73 C78 C77 -0.0(16) no
C78 C73 C74 C75 -0.0(16) no
C78 C73 C74 C79 175.8(9) no
C73 C74 C75 C76 0.0(16) no
C79 C74 C75 C76 -175.5(9) no
C74 C75 C76 C77 -0.0(13) no
C75 C76 C77 C78 -0.0(12) no
C76 C77 C78 C73 0.0(13) no
C28 C80 C81 C82 179.3(7) no
C28 C80 C81 C86 -8.8(13) no
C28 C80 C85 C84 -179.2(8) no
C81 C80 C85 C84 0.0(17) no
C85 C80 C81 C82 -0.0(16) no
C85 C80 C81 C86 171.9(9) no
C80 C81 C82 C83 0.0(15) no
C86 C81 C82 C83 -172.2(12) no
C81 C82 C83 C84 -0.0(14) no
C82 C83 C84 C85 0.0(14) no
C83 C84 C85 C80 -0.0(15) no
